data_4125804
loop_
_publ_author_name
'Fiala, Tomas'
'Ludv\'ikov\'a, Lucie'
'Heger, Dominik'
'\<Svec, Jan'
'Slanina, Tom\'a\<s'
'Vetr\'akov\'a, L'ubica'
'Babiak, Michal'
'Ne\<cas, Marek'
'Kulh\'anek, Petr'
'Kl\'an, Petr'
'Sindelar, Vladimir'

_publ_section_title
;
 Bambusuril as a One-Electron Donor for Photoinduced Electron Transfer to
 Methyl Viologen in Mixed Crystals.
;
_journal_issue 7
_journal_name_full 'Journal of the American Chemical Society'
_journal_page_first 2597
_journal_page_last 2603
_journal_paper_doi 10.1021/jacs.6b08589
_journal_volume 139
_journal_year 2017
_chemical_formula_sum 'C56.67 H84 F12 N27.33 O15 P2'
_chemical_formula_weight 1678.11
_space_group_crystal_system triclinic
_space_group_IT_number 2
_space_group_name_Hall '-P 1'
_space_group_name_H-M_alt 'P -1'
_symmetry_space_group_name_Hall '-P 1'
_symmetry_space_group_name_H-M 'P -1'
_atom_sites_solution_hydrogens mixed
_audit_creation_method SHELXL-2016/6
_cell_angle_alpha 66.3210(10)
_cell_angle_beta 67.0100(10)
_cell_angle_gamma 69.4060(10)
_cell_formula_units_Z 3
_cell_length_a 17.8727(2)
_cell_length_b 18.7412(2)
_cell_length_c 19.8363(2)
_cell_measurement_reflns_used 39344
_cell_measurement_temperature 120(2)
_cell_measurement_theta_max 29.3130
_cell_measurement_theta_min 2.3080
_cell_volume 5449.88(11)
_computing_cell_refinement
;
CrysAlisPro, Agilent Technologies,
Version 1.171.37.31 (release 14-01-2014 CrysAlis171 .NET)
(compiled Jan 14 2014,18:38:05)
;
_computing_data_collection
;
Rigaku CrystalClear-SM Expert 2.1 b32 (Rigaku, 2014)
MSCServDetCCD = {5.7.3.4}
;
_computing_data_reduction
;
CrysAlisPro, Agilent Technologies,
Version 1.171.37.31 (release 14-01-2014 CrysAlis171 .NET)
(compiled Jan 14 2014,18:38:05)
;
_computing_structure_refinement 'SHELXL-2016/6 (Sheldrick, 2016)'
_computing_structure_solution 'SHELXT 2014/4 (Sheldrick, 2014)'
_diffrn_ambient_temperature 120(2)
_diffrn_measured_fraction_theta_full 0.990
_diffrn_measured_fraction_theta_max 0.987
_diffrn_measurement_device_type 'AFC11 (Right): Eulerian 3 circle'
_diffrn_measurement_method 'Profile data from \w-scans'
_diffrn_radiation_type MoK\a
_diffrn_radiation_wavelength 0.71073
_diffrn_reflns_av_R_equivalents 0.0128
_diffrn_reflns_av_unetI/netI 0.0106
_diffrn_reflns_Laue_measured_fraction_full 0.990
_diffrn_reflns_Laue_measured_fraction_max 0.987
_diffrn_reflns_limit_h_max 21
_diffrn_reflns_limit_h_min -21
_diffrn_reflns_limit_k_max 22
_diffrn_reflns_limit_k_min -22
_diffrn_reflns_limit_l_max 24
_diffrn_reflns_limit_l_min -24
_diffrn_reflns_number 64075
_diffrn_reflns_point_group_measured_fraction_full 0.990
_diffrn_reflns_point_group_measured_fraction_max 0.987
_diffrn_reflns_theta_full 25.242
_diffrn_reflns_theta_max 25.681
_diffrn_reflns_theta_min 2.211
_diffrn_source 'Rotating Anode MicroMax-007HF DW 1.2 kW'
_exptl_absorpt_coefficient_mu 0.174
_exptl_absorpt_correction_T_max 1.00000
_exptl_absorpt_correction_T_min 0.82325
_exptl_absorpt_correction_type multi-scan
_exptl_absorpt_process_details
;
CrysAlisPro, Agilent Technologies,
Version 1.171.37.31 (release 14-01-2014 CrysAlis171 .NET)
(compiled Jan 14 2014,18:38:05)
Empirical absorption correction using spherical harmonics,
 implemented in SCALE3 ABSPACK scaling algorithm.
;
_exptl_crystal_colour colourless
_exptl_crystal_density_diffrn 1.534
_exptl_crystal_description prism
_exptl_crystal_F_000 2620
_exptl_crystal_size_max 0.210
_exptl_crystal_size_mid 0.160
_exptl_crystal_size_min 0.160
_refine_diff_density_max 1.239
_refine_diff_density_min -0.773
_refine_diff_density_rms 0.074
_refine_ls_extinction_method none
_refine_ls_goodness_of_fit_ref 1.027
_refine_ls_hydrogen_treatment mixed
_refine_ls_matrix_type full
_refine_ls_number_parameters 1742
_refine_ls_number_reflns 20454
_refine_ls_number_restraints 542
_refine_ls_restrained_S_all 1.041
_refine_ls_R_factor_all 0.0638
_refine_ls_R_factor_gt 0.0617
_refine_ls_shift/su_max 0.002
_refine_ls_shift/su_mean 0.000
_refine_ls_structure_factor_coef Fsqd
_refine_ls_weighting_details 'w=1/[\s^2^(Fo^2^)+(0.1097P)^2^+4.2363P] where P=(Fo^2^+2Fc^2^)/3'
_refine_ls_weighting_scheme calc
_refine_ls_wR_factor_gt 0.1767
_refine_ls_wR_factor_ref 0.1792
_reflns_Friedel_coverage 0.000
_reflns_number_gt 19276
_reflns_number_total 20454
_reflns_threshold_expression 'I > 2\s(I)'
_cod_data_source_file ja6b08589_si_002.cif
_cod_data_source_block TF043a
_cod_original_cell_volume 5449.88(12)
_cod_database_code 4125804
_shelx_shelxl_version_number 2016/6
_shelx_space_group_comment
;
The symmetry employed for this shelxl refinement is uniquely defined
by the following loop, which should always be used as a source of
symmetry information in preference to the above space-group names.
They are only intended as comments.
;
_shelx_estimated_absorpt_t_min 0.964
_shelx_estimated_absorpt_t_max 0.973

loop_
_space_group_symop_operation_xyz
'x, y, z'
'-x, -y, -z'

loop_
_atom_site_label
_atom_site_type_symbol
_atom_site_fract_x
_atom_site_fract_y
_atom_site_fract_z
_atom_site_U_iso_or_equiv
_atom_site_adp_type
_atom_site_occupancy
_atom_site_site_symmetry_order
_atom_site_calc_flag
_atom_site_refinement_flags_posn
_atom_site_refinement_flags_adp
_atom_site_refinement_flags_occupancy
_atom_site_disorder_assembly
_atom_site_disorder_group
O1 O 0.59619(8) 0.52386(8) 0.46138(8) 0.0276(3) Uani 1 1 d . . . . .
O2 O 0.42972(9) 0.38892(10) 0.33590(10) 0.0396(4) Uani 1 1 d . . . . .
O3 O 0.69703(8) 0.57684(8) 0.14477(8) 0.0258(3) Uani 1 1 d . . . . .
O4 O 0.84982(11) 0.72633(9) 0.25889(10) 0.0421(4) Uani 1 1 d . . . . .
O5 O 1.04289(8) 0.47647(8) 0.09280(8) 0.0276(3) Uani 1 1 d . . . . .
O6 O 0.87373(9) 0.32701(9) -0.02114(8) 0.0307(3) Uani 1 1 d . . . . .
O7 O 1.07966(8) 0.14490(8) 0.20057(7) 0.0245(3) Uani 1 1 d . . . . .
O8 O 1.24832(10) 0.27862(9) 0.32165(10) 0.0366(3) Uani 1 1 d . . . . .
O9 O 0.97282(8) 0.08883(8) 0.51754(8) 0.0261(3) Uani 1 1 d . . . . .
O10 O 0.82277(10) -0.05390(8) 0.38947(9) 0.0333(3) Uani 1 1 d . . . . .
O11 O 0.62713(8) 0.19283(9) 0.56699(8) 0.0305(3) Uani 1 1 d . . . . .
O12 O 0.79762(9) 0.32315(9) 0.69398(8) 0.0300(3) Uani 1 1 d . . . . .
O13 O 0.26592(8) 0.18673(8) 0.12740(8) 0.0257(3) Uani 1 1 d . . . . .
O14 O 0.09908(9) 0.03413(9) 0.02089(10) 0.0371(4) Uani 1 1 d . . . . .
O15 O 0.30013(8) -0.14479(8) 0.24533(8) 0.0301(3) Uani 1 1 d . . . . .
O16 O 0.46610(10) -0.00738(11) 0.36932(10) 0.0433(4) Uani 1 1 d . . . . .
O17 O 0.64383(8) -0.24125(8) 0.19000(8) 0.0269(3) Uani 1 1 d . . . . .
O18 O 0.49133(10) -0.39185(9) 0.07300(9) 0.0362(3) Uani 1 1 d . . . . .
O19 O 0.25498(10) 0.60494(11) 0.09395(10) 0.0432(4) Uani 1 1 d D . . . .
H1 H 0.2072(13) 0.6224(16) 0.0786(16) 0.052 Uiso 1 1 d D U . . .
H3 H 0.2374(17) 0.5856(16) 0.1484(10) 0.052 Uiso 1 1 d D U . . .
O20 O 0.20992(12) 0.55928(10) 0.25262(9) 0.0431(4) Uani 1 1 d D . . . .
H5 H 0.2142(17) 0.5927(15) 0.2751(15) 0.052 Uiso 1 1 d D U . . .
H6 H 0.2282(17) 0.5063(11) 0.2813(14) 0.052 Uiso 1 1 d D U . . .
O21 O 0.26892(10) 0.40786(9) 0.34004(11) 0.0424(4) Uani 1 1 d D . . . .
H7 H 0.3203(13) 0.3954(16) 0.3495(16) 0.051 Uiso 1 1 d D U . . .
H8 H 0.2633(17) 0.3594(12) 0.3398(16) 0.051 Uiso 1 1 d D U . . .
N1 N 0.59099(10) 0.40354(10) 0.45941(9) 0.0246(3) Uani 1 1 d . . . . .
N2 N 0.59554(10) 0.50671(9) 0.35259(9) 0.0230(3) Uani 1 1 d . . . . .
N3 N 0.53682(11) 0.44928(10) 0.29992(10) 0.0295(4) Uani 1 1 d . . . . .
N4 N 0.51095(10) 0.35809(11) 0.41462(10) 0.0314(4) Uani 1 1 d . . . . .
N5 N 0.70908(9) 0.56802(10) 0.25969(9) 0.0228(3) Uani 1 1 d . . . . .
N6 N 0.82302(10) 0.56341(10) 0.16047(9) 0.0247(3) Uani 1 1 d . . . . .
N7 N 0.88377(12) 0.62688(11) 0.20458(10) 0.0320(4) Uani 1 1 d . . . . .
N8 N 0.76782(11) 0.63659(10) 0.30214(10) 0.0296(4) Uani 1 1 d . . . . .
N9 N 0.91695(10) 0.46823(9) 0.09280(9) 0.0233(3) Uani 1 1 d . . . . .
N10 N 1.01782(9) 0.35801(9) 0.10697(9) 0.0231(3) Uani 1 1 d . . . . .
N11 N 0.84740(10) 0.40726(10) 0.05180(9) 0.0239(3) Uani 1 1 d . . . . .
N12 N 0.95607(10) 0.30256(10) 0.05486(10) 0.0271(3) Uani 1 1 d . . . . .
N13 N 1.08266(10) 0.26446(9) 0.20574(9) 0.0217(3) Uani 1 1 d . . . . .
N14 N 1.07807(10) 0.15964(9) 0.31128(9) 0.0231(3) Uani 1 1 d . . . . .
N15 N 1.15672(10) 0.31546(10) 0.25126(10) 0.0263(3) Uani 1 1 d . . . . .
N16 N 1.14208(11) 0.21524(10) 0.36092(10) 0.0283(4) Uani 1 1 d . . . . .
N17 N 0.96257(9) 0.09890(9) 0.40146(9) 0.0227(3) Uani 1 1 d . . . . .
N18 N 0.84835(10) 0.09736(10) 0.50135(9) 0.0236(3) Uani 1 1 d . . . . .
N19 N 0.90652(10) 0.03229(9) 0.35425(9) 0.0259(3) Uani 1 1 d . . . . .
N20 N 0.78810(10) 0.04036(10) 0.45017(9) 0.0264(3) Uani 1 1 d . . . . .
N21 N 0.75575(10) 0.19672(10) 0.56443(10) 0.0253(3) Uani 1 1 d . . . . .
N22 N 0.65577(10) 0.30794(10) 0.55748(9) 0.0258(3) Uani 1 1 d . . . . .
N23 N 0.82228(10) 0.24806(9) 0.61695(9) 0.0237(3) Uani 1 1 d . . . . .
N24 N 0.72108(11) 0.35929(10) 0.60968(10) 0.0314(4) Uani 1 1 d . . . . .
N25 N 0.26251(10) 0.16461(9) 0.02220(9) 0.0239(3) Uani 1 1 d . . . . .
N26 N 0.26750(10) 0.06250(9) 0.12913(9) 0.0240(3) Uani 1 1 d . . . . .
N27 N 0.20453(10) 0.09993(10) -0.02398(10) 0.0286(4) Uani 1 1 d . . . . .
N28 N 0.18509(10) 0.01041(10) 0.09310(10) 0.0276(4) Uani 1 1 d . . . . .
N29 N 0.32933(10) -0.02836(10) 0.23126(10) 0.0275(3) Uani 1 1 d . . . . .
N30 N 0.42758(10) -0.14057(9) 0.24549(9) 0.0253(3) Uani 1 1 d . . . . .
N31 N 0.39279(11) 0.02495(11) 0.28343(12) 0.0363(4) Uani 1 1 d . . . . .
N32 N 0.49574(10) -0.08408(10) 0.29208(10) 0.0296(4) Uani 1 1 d . . . . .
N33 N 0.51897(10) -0.23617(10) 0.17725(9) 0.0243(3) Uani 1 1 d . . . . .
N34 N 0.63113(9) -0.23271(9) 0.07553(9) 0.0225(3) Uani 1 1 d . . . . .
N35 N 0.45593(11) -0.29353(11) 0.12899(10) 0.0315(4) Uani 1 1 d . . . . .
N36 N 0.57490(10) -0.30474(10) 0.03463(9) 0.0261(3) Uani 1 1 d . . . . .
N37 N 1.09702(11) 0.30641(10) -0.42078(10) 0.0302(4) Uani 1 1 d . . . . .
N38 N 0.88341(11) 0.15530(10) -0.03465(10) 0.0290(4) Uani 1 1 d . . . . .
N39 N 0.48581(11) 0.33521(10) 0.16789(10) 0.0281(3) Uani 1 1 d . . . . .
N40 N 0.18449(13) 0.02227(13) 0.79574(12) 0.0480(5) Uani 1 1 d D . . . .
C1 C 0.59434(10) 0.48225(11) 0.42839(10) 0.0217(4) Uani 1 1 d . . . . .
C2 C 0.60379(11) 0.43980(11) 0.32816(10) 0.0220(4) Uani 1 1 d . . . . .
H2 H 0.659782 0.426732 0.291069 0.026 Uiso 1 1 calc R U . . .
C3 C 0.48709(12) 0.39786(12) 0.34917(12) 0.0296(4) Uani 1 1 d . . . . .
C4 C 0.59060(11) 0.37039(11) 0.40500(11) 0.0237(4) Uani 1 1 d . . . . .
H4 H 0.636314 0.321138 0.401714 0.028 Uiso 1 1 calc R U . . .
C5 C 0.62082(11) 0.57988(11) 0.29935(10) 0.0224(4) Uani 1 1 d . . . . .
H5A H 0.589481 0.604229 0.260839 0.027 Uiso 1 1 calc R U . . .
H5B H 0.605544 0.618133 0.328015 0.027 Uiso 1 1 calc R U . . .
C6 C 0.48103(18) 0.28833(19) 0.46990(16) 0.0577(8) Uani 1 1 d . . . . .
H6A H 0.453554 0.296931 0.520396 0.087 Uiso 1 1 calc R U . . .
H6B H 0.528220 0.241583 0.473276 0.087 Uiso 1 1 calc R U . . .
H6C H 0.441003 0.279058 0.453576 0.087 Uiso 1 1 calc R U . . .
C7 C 0.53498(16) 0.49164(14) 0.22110(14) 0.0411(5) Uani 1 1 d . . . . .
H7A H 0.479166 0.499852 0.217644 0.062 Uiso 1 1 calc R U . . .
H7B H 0.576261 0.460040 0.187682 0.062 Uiso 1 1 calc R U . . .
H7C H 0.548265 0.543660 0.204683 0.062 Uiso 1 1 calc R U . . .
C8 C 0.73866(11) 0.57043(10) 0.18392(10) 0.0212(4) Uani 1 1 d . . . . .
C9 C 0.77336(11) 0.56397(11) 0.28958(10) 0.0225(4) Uani 1 1 d . . . . .
H9 H 0.777880 0.516401 0.336117 0.027 Uiso 1 1 calc R U . . .
C10 C 0.83503(13) 0.66914(12) 0.25555(12) 0.0308(4) Uani 1 1 d . . . . .
C11 C 0.85390(11) 0.55801(11) 0.22067(10) 0.0226(4) Uani 1 1 d . . . . .
H11 H 0.896114 0.506822 0.233655 0.027 Uiso 1 1 calc R U . . .
C12 C 0.71827(16) 0.65574(19) 0.37261(17) 0.0520(7) Uani 1 1 d . . . . .
H12A H 0.739375 0.694889 0.377027 0.078 Uiso 1 1 calc R U . . .
H12B H 0.721858 0.606972 0.416487 0.078 Uiso 1 1 calc R U . . .
H12C H 0.659918 0.678368 0.372202 0.078 Uiso 1 1 calc R U . . .
C13 C 0.96879(17) 0.63290(18) 0.16274(16) 0.0509(7) Uani 1 1 d . . . . .
H13A H 0.982585 0.628058 0.111610 0.076 Uiso 1 1 calc R U . . .
H13B H 1.006368 0.589869 0.190732 0.076 Uiso 1 1 calc R U . . .
H13C H 0.975315 0.684866 0.157369 0.076 Uiso 1 1 calc R U . . .
C14 C 0.87513(12) 0.55087(11) 0.08746(10) 0.0231(4) Uani 1 1 d . . . . .
H14A H 0.840159 0.570750 0.052418 0.028 Uiso 1 1 calc R U . . .
H14B H 0.917717 0.582986 0.064392 0.028 Uiso 1 1 calc R U . . .
C15 C 0.99727(11) 0.43850(11) 0.09723(10) 0.0212(4) Uani 1 1 d . . . . .
C16 C 0.94768(11) 0.32868(11) 0.11754(10) 0.0216(4) Uani 1 1 d . . . . .
H16 H 0.934087 0.286814 0.168429 0.026 Uiso 1 1 calc R U . . .
C17 C 0.89027(11) 0.34428(12) 0.02425(11) 0.0246(4) Uani 1 1 d . . . . .
C18 C 0.87549(11) 0.40534(11) 0.11168(10) 0.0217(4) Uani 1 1 d . . . . .
H18 H 0.829785 0.401555 0.161389 0.026 Uiso 1 1 calc R U . . .
C19 C 0.77161(13) 0.46020(14) 0.03371(13) 0.0343(5) Uani 1 1 d . . . . .
H19A H 0.734705 0.480196 0.077180 0.051 Uiso 1 1 calc R U . . .
H19B H 0.743192 0.430812 0.023848 0.051 Uiso 1 1 calc R U . . .
H19C H 0.785624 0.505419 -0.012137 0.051 Uiso 1 1 calc R U . . .
C20 C 0.99740(14) 0.22078(14) 0.05388(14) 0.0381(5) Uani 1 1 d . . . . .
H20A H 0.995655 0.213859 0.008139 0.057 Uiso 1 1 calc R U . . .
H20B H 0.968736 0.183644 0.100188 0.057 Uiso 1 1 calc R U . . .
H20C H 1.055671 0.209690 0.052637 0.057 Uiso 1 1 calc R U . . .
C21 C 1.09403(11) 0.30638(11) 0.12468(10) 0.0218(4) Uani 1 1 d . . . . .
H21A H 1.117290 0.266611 0.096353 0.026 Uiso 1 1 calc R U . . .
H21B H 1.135336 0.339015 0.106288 0.026 Uiso 1 1 calc R U . . .
C22 C 1.08000(10) 0.18570(11) 0.23533(10) 0.0204(4) Uani 1 1 d . . . . .
C23 C 1.07147(12) 0.22495(11) 0.33698(10) 0.0227(4) Uani 1 1 d . . . . .
H23 H 1.017260 0.235745 0.376997 0.027 Uiso 1 1 calc R U . . .
C24 C 1.18772(12) 0.27082(12) 0.31190(12) 0.0272(4) Uani 1 1 d . . . . .
C25 C 1.07964(11) 0.29734(11) 0.26193(10) 0.0222(4) Uani 1 1 d . . . . .
H25 H 1.030931 0.343956 0.267359 0.027 Uiso 1 1 calc R U . . .
C26 C 1.17671(15) 0.39298(14) 0.20301(13) 0.0376(5) Uani 1 1 d . . . . .
H26A H 1.133252 0.426185 0.177510 0.056 Uiso 1 1 calc R U . . .
H26B H 1.230758 0.384899 0.164095 0.056 Uiso 1 1 calc R U . . .
H26C H 1.179527 0.419853 0.235061 0.056 Uiso 1 1 calc R U . . .
C27 C 1.15036(17) 0.16684(14) 0.43677(14) 0.0423(5) Uani 1 1 d . . . . .
H27A H 1.198561 0.174368 0.443034 0.063 Uiso 1 1 calc R U . . .
H27B H 1.158539 0.110299 0.442920 0.063 Uiso 1 1 calc R U . . .
H27C H 1.099609 0.183072 0.475764 0.063 Uiso 1 1 calc R U . . .
C28 C 1.05121(11) 0.08665(11) 0.36329(10) 0.0226(4) Uani 1 1 d . . . . .
H28A H 1.067053 0.048980 0.333886 0.027 Uiso 1 1 calc R U . . .
H28B H 1.081386 0.061331 0.402759 0.027 Uiso 1 1 calc R U . . .
C29 C 0.93224(11) 0.09422(10) 0.47785(10) 0.0214(4) Uani 1 1 d . . . . .
C30 C 0.81825(11) 0.10728(11) 0.43908(10) 0.0213(4) Uani 1 1 d . . . . .
H30 H 0.776407 0.159148 0.427590 0.026 Uiso 1 1 calc R U . . .
C31 C 0.83767(13) 0.00072(11) 0.39717(11) 0.0256(4) Uani 1 1 d . . . . .
C32 C 0.89923(11) 0.10370(11) 0.37011(10) 0.0213(4) Uani 1 1 d . . . . .
H32 H 0.894376 0.152431 0.324591 0.026 Uiso 1 1 calc R U . . .
C33 C 0.95416(15) 0.01943(15) 0.27983(14) 0.0403(5) Uani 1 1 d . . . . .
H33A H 0.983147 0.062763 0.246853 0.060 Uiso 1 1 calc R U . . .
H33B H 0.916170 0.018805 0.255494 0.060 Uiso 1 1 calc R U . . .
H33C H 0.995231 -0.031945 0.287074 0.060 Uiso 1 1 calc R U . . .
C34 C 0.70309(14) 0.03353(16) 0.49227(15) 0.0412(5) Uani 1 1 d . . . . .
H34A H 0.694041 -0.013109 0.488327 0.062 Uiso 1 1 calc R U . . .
H34B H 0.664660 0.082040 0.470606 0.062 Uiso 1 1 calc R U . . .
H34C H 0.692834 0.027014 0.546456 0.062 Uiso 1 1 calc R U . . .
C35 C 0.79428(12) 0.11310(11) 0.57263(10) 0.0230(4) Uani 1 1 d . . . . .
H35A H 0.749861 0.083209 0.594756 0.028 Uiso 1 1 calc R U . . .
H35B H 0.827231 0.092534 0.609486 0.028 Uiso 1 1 calc R U . . .
C36 C 0.67453(11) 0.22836(11) 0.56331(10) 0.0235(4) Uani 1 1 d . . . . .
C37 C 0.72769(12) 0.33456(11) 0.54691(10) 0.0239(4) Uani 1 1 d . . . . .
H37 H 0.742045 0.376388 0.496143 0.029 Uiso 1 1 calc R U . . .
C38 C 0.78178(12) 0.31130(11) 0.64478(11) 0.0247(4) Uani 1 1 d . . . . .
C39 C 0.79818(11) 0.25624(11) 0.55231(10) 0.0229(4) Uani 1 1 d . . . . .
H39 H 0.846028 0.260979 0.504101 0.027 Uiso 1 1 calc R U . . .
C40 C 0.89841(15) 0.19555(14) 0.63395(14) 0.0394(5) Uani 1 1 d . . . . .
H40A H 0.891162 0.140499 0.659297 0.059 Uiso 1 1 calc R U . . .
H40B H 0.911486 0.212407 0.668086 0.059 Uiso 1 1 calc R U . . .
H40C H 0.944258 0.198080 0.586016 0.059 Uiso 1 1 calc R U . . .
C41 C 0.68414(17) 0.44173(14) 0.61123(15) 0.0427(6) Uani 1 1 d . . . . .
H41A H 0.675774 0.444286 0.662146 0.064 Uiso 1 1 calc R U . . .
H41B H 0.630225 0.460235 0.600485 0.064 Uiso 1 1 calc R U . . .
H41C H 0.721620 0.476038 0.572119 0.064 Uiso 1 1 calc R U . . .
C42 C 0.58025(12) 0.36218(12) 0.54061(10) 0.0264(4) Uani 1 1 d . . . . .
H42A H 0.560124 0.402293 0.568181 0.032 Uiso 1 1 calc R U . . .
H42B H 0.536767 0.331645 0.560335 0.032 Uiso 1 1 calc R U . . .
C43 C 0.26522(11) 0.14268(11) 0.09638(10) 0.0217(4) Uani 1 1 d . . . . .
C44 C 0.26480(11) 0.02674(11) 0.07766(11) 0.0233(4) Uani 1 1 d . . . . .
H44 H 0.311743 -0.021426 0.073187 0.028 Uiso 1 1 calc R U . . .
C45 C 0.15727(12) 0.04704(11) 0.02902(12) 0.0279(4) Uani 1 1 d . . . . .
C46 C 0.27261(11) 0.09562(11) 0.00009(11) 0.0230(4) Uani 1 1 d . . . . .
H46 H 0.327816 0.084170 -0.038575 0.028 Uiso 1 1 calc R U . . .
C47 C 0.19875(15) 0.13977(15) -0.10193(13) 0.0398(5) Uani 1 1 d . . . . .
H47A H 0.250006 0.158135 -0.135239 0.060 Uiso 1 1 calc R U . . .
H47B H 0.150753 0.185849 -0.102521 0.060 Uiso 1 1 calc R U . . .
H47C H 0.191597 0.102264 -0.120722 0.060 Uiso 1 1 calc R U . . .
C48 C 0.16388(18) -0.06418(15) 0.14617(15) 0.0477(6) Uani 1 1 d . . . . .
H48A H 0.115336 -0.070032 0.139023 0.071 Uiso 1 1 calc R U . . .
H48B H 0.150548 -0.064290 0.199045 0.071 Uiso 1 1 calc R U . . .
H48C H 0.211375 -0.108854 0.136447 0.071 Uiso 1 1 calc R U . . .
C49 C 0.25487(11) 0.02526(11) 0.21097(11) 0.0251(4) Uani 1 1 d . . . . .
H49A H 0.211059 -0.005104 0.231727 0.030 Uiso 1 1 calc R U . . .
H49B H 0.234216 0.067718 0.235877 0.030 Uiso 1 1 calc R U . . .
C50 C 0.34741(11) -0.10860(11) 0.24101(10) 0.0237(4) Uani 1 1 d . . . . .
C51 C 0.47090(12) -0.08001(11) 0.22936(11) 0.0255(4) Uani 1 1 d . . . . .
H51 H 0.518578 -0.077419 0.181082 0.031 Uiso 1 1 calc R U . . .
C52 C 0.45301(12) -0.02103(13) 0.31954(13) 0.0330(5) Uani 1 1 d . . . . .
C53 C 0.40093(12) -0.00142(11) 0.22108(12) 0.0275(4) Uani 1 1 d . . . . .
H53 H 0.416417 0.039427 0.169843 0.033 Uiso 1 1 calc R U . . .
C54 C 0.35176(16) 0.10669(15) 0.28478(18) 0.0479(6) Uani 1 1 d . . . . .
H54A H 0.291944 0.116035 0.292304 0.072 Uiso 1 1 calc R U . . .
H54B H 0.376129 0.144073 0.235875 0.072 Uiso 1 1 calc R U . . .
H54C H 0.359524 0.115086 0.327083 0.072 Uiso 1 1 calc R U . . .
C55 C 0.56569(16) -0.14195(15) 0.31604(16) 0.0442(6) Uani 1 1 d . . . . .
H55A H 0.582783 -0.122648 0.345735 0.066 Uiso 1 1 calc R U . . .
H55B H 0.612285 -0.149763 0.270641 0.066 Uiso 1 1 calc R U . . .
H55C H 0.549746 -0.192926 0.348112 0.066 Uiso 1 1 calc R U . . .
C56 C 0.46706(12) -0.22349(11) 0.25037(10) 0.0238(4) Uani 1 1 d . . . . .
H56A H 0.423170 -0.254043 0.272741 0.029 Uiso 1 1 calc R U . . .
H56B H 0.501787 -0.245165 0.285857 0.029 Uiso 1 1 calc R U . . .
C57 C 0.60244(11) -0.23724(10) 0.15154(11) 0.0216(4) Uani 1 1 d . . . . .
C58 C 0.56743(11) -0.23133(11) 0.04663(11) 0.0225(4) Uani 1 1 d . . . . .
H58 H 0.561513 -0.184089 0.000143 0.027 Uiso 1 1 calc R U . . .
C59 C 0.50586(13) -0.33570(12) 0.07822(11) 0.0282(4) Uani 1 1 d . . . . .
C60 C 0.48716(11) -0.22687(11) 0.11617(11) 0.0232(4) Uani 1 1 d . . . . .
H60 H 0.445493 -0.174861 0.104667 0.028 Uiso 1 1 calc R U . . .
C61 C 0.37054(15) -0.29962(16) 0.17039(15) 0.0432(6) Uani 1 1 d . . . . .
H61A H 0.360946 -0.310078 0.225296 0.065 Uiso 1 1 calc R U . . .
H61B H 0.360087 -0.343614 0.163112 0.065 Uiso 1 1 calc R U . . .
H61C H 0.332629 -0.249316 0.150854 0.065 Uiso 1 1 calc R U . . .
C62 C 0.62865(15) -0.32596(15) -0.03444(14) 0.0399(5) Uani 1 1 d . . . . .
H62A H 0.607738 -0.364034 -0.040753 0.060 Uiso 1 1 calc R U . . .
H62B H 0.685556 -0.350539 -0.030155 0.060 Uiso 1 1 calc R U . . .
H62C H 0.629002 -0.277664 -0.079134 0.060 Uiso 1 1 calc R U . . .
C63 C 0.71870(11) -0.23937(11) 0.03353(11) 0.0226(4) Uani 1 1 d . . . . .
H63A H 0.736769 -0.279689 0.006535 0.027 Uiso 1 1 calc R U . . .
H63B H 0.751270 -0.258878 0.070538 0.027 Uiso 1 1 calc R U . . .
C64 C 1.00516(12) 0.24310(11) -0.27223(11) 0.0247(4) Uani 1 1 d . . . . .
C65 C 1.07385(12) 0.19458(11) -0.31046(11) 0.0269(4) Uani 1 1 d . . . . .
H65 H 1.089255 0.138862 -0.285213 0.032 Uiso 1 1 calc R U . . .
C66 C 1.11894(13) 0.22717(12) -0.38414(12) 0.0300(4) Uani 1 1 d . . . . .
H66 H 1.165911 0.194043 -0.409791 0.036 Uiso 1 1 calc R U . . .
C67 C 1.02904(13) 0.35374(12) -0.38630(12) 0.0309(4) Uani 1 1 d . . . . .
H67 H 1.013440 0.408819 -0.413564 0.037 Uiso 1 1 calc R U . . .
C68 C 0.98219(12) 0.32387(11) -0.31283(11) 0.0275(4) Uani 1 1 d . . . . .
H68 H 0.934098 0.357885 -0.289344 0.033 Uiso 1 1 calc R U . . .
C69 C 0.96091(12) 0.21074(11) -0.18975(11) 0.0238(4) Uani 1 1 d . . . . .
C70 C 1.00423(12) 0.14988(12) -0.14030(11) 0.0275(4) Uani 1 1 d . . . . .
H70 H 1.061599 0.126637 -0.159882 0.033 Uiso 1 1 calc R U . . .
C71 C 0.96396(13) 0.12341(12) -0.06307(12) 0.0305(4) Uani 1 1 d . . . . .
H71 H 0.993871 0.081910 -0.029548 0.037 Uiso 1 1 calc R U . . .
C72 C 0.83949(13) 0.21344(12) -0.08097(12) 0.0301(4) Uani 1 1 d . . . . .
H72 H 0.782040 0.235075 -0.059738 0.036 Uiso 1 1 calc R U . . .
C73 C 0.87646(12) 0.24198(11) -0.15850(11) 0.0277(4) Uani 1 1 d . . . . .
H73 H 0.844670 0.282826 -0.190745 0.033 Uiso 1 1 calc R U . . .
C74 C 1.14968(15) 0.34092(15) -0.49916(13) 0.0399(5) Uani 1 1 d . . . . .
H74A H 1.151497 0.394833 -0.505095 0.060 Uiso 1 1 calc R U . . .
H74B H 1.125926 0.343834 -0.537399 0.060 Uiso 1 1 calc R U . . .
H74C H 1.206413 0.306903 -0.506798 0.060 Uiso 1 1 calc R U . . .
C75 C 0.84248(15) 0.12633(15) 0.04887(12) 0.0413(5) Uani 1 1 d . . . . .
H75A H 0.814537 0.172019 0.069013 0.062 Uiso 1 1 calc R U . . .
H75B H 0.884601 0.089983 0.075025 0.062 Uiso 1 1 calc R U . . .
H75C H 0.801178 0.097786 0.057933 0.062 Uiso 1 1 calc R U . . .
C76 C 0.49746(11) 0.46555(11) 0.03592(11) 0.0250(4) Uani 1 1 d . . . . .
C77 C 0.56423(12) 0.39887(12) 0.04343(12) 0.0301(4) Uani 1 1 d . . . . .
H77 H 0.614950 0.397825 0.002729 0.036 Uiso 1 1 calc R U . . .
C78 C 0.55701(13) 0.33502(13) 0.10912(12) 0.0328(4) Uani 1 1 d . . . . .
H78 H 0.602807 0.289874 0.113420 0.039 Uiso 1 1 calc R U . . .
C79 C 0.42100(13) 0.39962(12) 0.16315(12) 0.0313(4) Uani 1 1 d . . . . .
H79 H 0.371480 0.399759 0.205205 0.038 Uiso 1 1 calc R U . . .
C80 C 0.42567(12) 0.46494(12) 0.09839(12) 0.0297(4) Uani 1 1 d . . . . .
H80 H 0.379638 0.510041 0.096128 0.036 Uiso 1 1 calc R U . . .
C81 C 0.47856(15) 0.26470(13) 0.23780(12) 0.0368(5) Uani 1 1 d . . . . .
H81A H 0.419840 0.261783 0.261863 0.055 Uiso 1 1 calc R U . . .
H81B H 0.499542 0.269767 0.274140 0.055 Uiso 1 1 calc R U . . .
H81C H 0.511517 0.215890 0.223654 0.055 Uiso 1 1 calc R U . . .
C82 C 0.24905(14) 0.00359(13) 0.75470(12) 0.0366(5) Uani 1 1 d D . . . .
C83 C 0.32982(16) -0.02009(18) 0.70227(17) 0.0561(7) Uani 1 1 d D . . . .
H83A H 0.373973 -0.032248 0.725503 0.084 Uiso 1 1 calc R U . . .
H83B H 0.338480 0.023736 0.653862 0.084 Uiso 1 1 calc R U . . .
H83C H 0.331487 -0.067719 0.692067 0.084 Uiso 1 1 calc R U . . .
P1 P 0.72416(3) 0.24200(3) 0.24836(3) 0.03183(14) Uani 1 1 d D . . . .
F1 F 0.75700(12) 0.27467(11) 0.29306(13) 0.0705(5) Uani 1 1 d D . . . .
F2A F 0.63453(13) 0.2534(2) 0.30861(17) 0.0688(10) Uani 0.855(7) 1 d D . P A 1
F3A F 0.75183(18) 0.15432(12) 0.29963(14) 0.0574(8) Uani 0.855(7) 1 d D . P A 1
F4A F 0.81344(14) 0.23453(18) 0.18815(17) 0.0686(9) Uani 0.855(7) 1 d D . P A 1
F5A F 0.6976(2) 0.33223(12) 0.19876(18) 0.0737(9) Uani 0.855(7) 1 d D . P A 1
F6 F 0.69071(10) 0.20920(9) 0.20595(9) 0.0496(4) Uani 1 1 d D . . . .
F2B F 0.6715(16) 0.2014(15) 0.3339(7) 0.110(8) Uani 0.145(7) 1 d D . P A 2
F3B F 0.7984(14) 0.1655(13) 0.2494(19) 0.127(10) Uani 0.145(7) 1 d D . P A 2
F4B F 0.7679(17) 0.2822(16) 0.1646(8) 0.119(8) Uani 0.145(7) 1 d D . P A 2
F5B F 0.6483(10) 0.3146(8) 0.2415(12) 0.071(6) Uani 0.145(7) 1 d D . P A 2
P2 P 0.94125(3) 0.42646(3) 0.41813(3) 0.03087(14) Uani 1 1 d D . . . .
F7 F 0.98343(12) 0.45805(9) 0.45363(10) 0.0601(5) Uani 1 1 d D . . . .
F8A F 1.0321(2) 0.3999(3) 0.3673(3) 0.0753(17) Uani 0.582(8) 1 d D . P B 1
F9A F 0.9576(5) 0.3391(3) 0.4781(3) 0.095(2) Uani 0.582(8) 1 d D . P B 1
F10A F 0.8506(2) 0.4456(4) 0.4687(4) 0.104(2) Uani 0.582(8) 1 d D . P B 1
F11A F 0.9271(4) 0.5092(2) 0.3581(3) 0.079(2) Uani 0.582(8) 1 d D . P B 1
F12 F 0.89803(15) 0.39330(13) 0.38317(15) 0.0901(7) Uani 1 1 d D . . . .
F8B F 0.9891(5) 0.4574(5) 0.3311(3) 0.095(3) Uani 0.418(8) 1 d D . P B 2
F9B F 0.8774(5) 0.5115(4) 0.4109(6) 0.093(3) Uani 0.418(8) 1 d D . P B 2
F10B F 0.8911(6) 0.3973(6) 0.5032(3) 0.104(3) Uani 0.418(8) 1 d D . P B 2
F11B F 1.0040(5) 0.3458(4) 0.4249(6) 0.097(4) Uani 0.418(8) 1 d D . P B 2
P3 P 0.60163(3) 0.10802(3) 0.07937(3) 0.03280(14) Uani 1 1 d D . . . .
F13 F 0.63876(9) 0.14333(10) 0.11637(10) 0.0534(4) Uani 1 1 d D . . . .
F14A F 0.5123(3) 0.1641(5) 0.1019(4) 0.097(3) Uani 0.571(10) 1 d D . P C 1
F15A F 0.5775(5) 0.0447(5) 0.1585(4) 0.114(3) Uani 0.571(10) 1 d D . P C 1
F16A F 0.6881(3) 0.0537(4) 0.0561(6) 0.102(3) Uani 0.571(10) 1 d D . P C 1
F17A F 0.6208(6) 0.1729(6) 0.0017(3) 0.149(4) Uani 0.571(10) 1 d D . P C 1
F18 F 0.56349(12) 0.07215(15) 0.04255(16) 0.0920(8) Uani 1 1 d D . . . .
F14B F 0.5180(5) 0.1200(8) 0.1409(7) 0.131(5) Uani 0.429(10) 1 d D . P C 2
F15B F 0.6278(8) 0.0199(3) 0.1277(5) 0.098(3) Uani 0.429(10) 1 d D . P C 2
F16B F 0.6879(5) 0.0919(7) 0.0188(5) 0.097(3) Uani 0.429(10) 1 d D . P C 2
F17B F 0.5781(8) 0.1930(3) 0.0265(6) 0.112(4) Uani 0.429(10) 1 d D . P C 2
N41 N 0.32642(19) 0.1705(2) 0.5101(3) 0.1190(15) Uani 1 1 d D U . . .
C84 C 0.39599(19) 0.1446(2) 0.4825(2) 0.0762(9) Uani 1 1 d D U . . .
C85 C 0.4823(2) 0.1074(3) 0.4499(4) 0.123(2) Uani 1 1 d D U . . .
H85A H 0.503817 0.064002 0.490740 0.184 Uiso 1 1 calc R U . . .
H85B H 0.516057 0.147495 0.425639 0.184 Uiso 1 1 calc R U . . .
H85C H 0.485391 0.085682 0.411179 0.184 Uiso 1 1 calc R U . . .
O1D O 0.8292(3) 0.3247(3) 0.3290(3) 0.0389(12) Uani 0.327(3) 1 d . U P D 1
O2D O 0.8791(11) 0.2866(11) 0.3389(11) 0.044(3) Uani 0.110(3) 1 d . U P E 2
O3D O 0.8877(5) 0.3165(7) 0.2992(6) 0.0411(18) Uani 0.228(3) 1 d . U P F 3
O4D O 0.7816(15) 0.3444(16) 0.3718(13) 0.040(3) Uani 0.074(3) 1 d . U P G 4
O5D O 0.8078(13) 0.3012(13) 0.3856(11) 0.044(3) Uani 0.095(3) 1 d . U P H 5
O6D O 0.8657(8) 0.3591(9) 0.2819(7) 0.045(2) Uani 0.166(3) 1 d . U P I 6
O7D O 0.500000 0.000000 0.000000 0.054(2) Uani 0.378(3) 2 d S U P J 1
O8D O 0.4879(5) -0.0343(4) 0.0507(4) 0.0593(16) Uani 0.3112(14) 1 d . U P K 2

loop_
_atom_site_aniso_label
_atom_site_aniso_U_11
_atom_site_aniso_U_22
_atom_site_aniso_U_33
_atom_site_aniso_U_23
_atom_site_aniso_U_13
_atom_site_aniso_U_12
O1 0.0280(7) 0.0295(7) 0.0269(7) -0.0134(6) -0.0111(6) 0.0007(6)
O2 0.0281(7) 0.0445(9) 0.0579(10) -0.0237(8) -0.0165(7) -0.0077(7)
O3 0.0252(7) 0.0290(7) 0.0264(7) -0.0109(5) -0.0119(5) -0.0021(5)
O4 0.0515(10) 0.0330(8) 0.0598(10) -0.0188(7) -0.0283(8) -0.0111(7)
O5 0.0254(7) 0.0273(7) 0.0304(7) -0.0036(6) -0.0096(6) -0.0107(6)
O6 0.0264(7) 0.0413(8) 0.0331(7) -0.0210(6) -0.0115(6) -0.0033(6)
O7 0.0251(7) 0.0277(7) 0.0236(6) -0.0113(5) -0.0068(5) -0.0058(5)
O8 0.0365(8) 0.0343(8) 0.0522(9) -0.0176(7) -0.0248(7) -0.0048(6)
O9 0.0262(7) 0.0301(7) 0.0248(7) -0.0114(5) -0.0104(5) -0.0027(5)
O10 0.0447(8) 0.0251(7) 0.0366(8) -0.0103(6) -0.0146(7) -0.0115(6)
O11 0.0234(7) 0.0309(7) 0.0347(8) -0.0077(6) -0.0082(6) -0.0064(6)
O12 0.0358(8) 0.0321(7) 0.0278(7) -0.0136(6) -0.0133(6) -0.0044(6)
O13 0.0273(7) 0.0230(6) 0.0271(7) -0.0106(5) -0.0055(5) -0.0055(5)
O14 0.0274(7) 0.0347(8) 0.0564(10) -0.0152(7) -0.0165(7) -0.0092(6)
O15 0.0233(7) 0.0234(7) 0.0390(8) -0.0046(6) -0.0068(6) -0.0085(5)
O16 0.0327(8) 0.0575(11) 0.0524(10) -0.0348(9) -0.0032(7) -0.0143(7)
O17 0.0247(7) 0.0301(7) 0.0264(7) -0.0098(6) -0.0082(5) -0.0049(5)
O18 0.0525(9) 0.0313(8) 0.0350(8) -0.0083(6) -0.0158(7) -0.0200(7)
O19 0.0281(8) 0.0618(11) 0.0389(9) -0.0247(8) -0.0148(7) 0.0070(7)
O20 0.0633(11) 0.0333(8) 0.0395(9) -0.0152(7) -0.0270(8) -0.0006(7)
O21 0.0342(8) 0.0320(8) 0.0655(11) -0.0117(7) -0.0203(8) -0.0102(7)
N1 0.0257(8) 0.0248(8) 0.0200(8) -0.0059(6) -0.0076(6) -0.0022(6)
N2 0.0257(8) 0.0226(8) 0.0212(7) -0.0066(6) -0.0078(6) -0.0053(6)
N3 0.0300(9) 0.0313(9) 0.0334(9) -0.0085(7) -0.0170(7) -0.0069(7)
N4 0.0231(8) 0.0371(10) 0.0340(9) -0.0120(8) -0.0035(7) -0.0111(7)
N5 0.0199(7) 0.0275(8) 0.0231(8) -0.0103(6) -0.0066(6) -0.0044(6)
N6 0.0220(8) 0.0316(9) 0.0233(8) -0.0126(7) -0.0070(6) -0.0041(6)
N7 0.0361(9) 0.0320(9) 0.0343(9) -0.0107(7) -0.0076(7) -0.0175(8)
N8 0.0307(9) 0.0291(9) 0.0372(9) -0.0179(7) -0.0144(7) -0.0024(7)
N9 0.0204(7) 0.0238(8) 0.0282(8) -0.0100(6) -0.0087(6) -0.0036(6)
N10 0.0194(7) 0.0235(8) 0.0263(8) -0.0059(6) -0.0093(6) -0.0039(6)
N11 0.0217(7) 0.0280(8) 0.0259(8) -0.0120(6) -0.0092(6) -0.0031(6)
N12 0.0243(8) 0.0328(9) 0.0301(8) -0.0193(7) -0.0102(7) 0.0009(7)
N13 0.0249(8) 0.0226(8) 0.0187(7) -0.0063(6) -0.0079(6) -0.0050(6)
N14 0.0283(8) 0.0212(8) 0.0202(7) -0.0072(6) -0.0067(6) -0.0056(6)
N15 0.0258(8) 0.0270(8) 0.0299(8) -0.0087(7) -0.0104(7) -0.0078(6)
N16 0.0330(9) 0.0290(8) 0.0270(8) -0.0078(7) -0.0156(7) -0.0047(7)
N17 0.0208(8) 0.0272(8) 0.0207(7) -0.0093(6) -0.0064(6) -0.0034(6)
N18 0.0210(7) 0.0287(8) 0.0223(8) -0.0130(6) -0.0064(6) -0.0008(6)
N19 0.0295(8) 0.0223(8) 0.0283(8) -0.0127(6) -0.0081(7) -0.0032(6)
N20 0.0297(8) 0.0252(8) 0.0257(8) -0.0082(6) -0.0059(7) -0.0101(7)
N21 0.0224(8) 0.0244(8) 0.0334(9) -0.0154(7) -0.0126(7) 0.0023(6)
N22 0.0217(8) 0.0229(8) 0.0283(8) -0.0069(6) -0.0098(6) 0.0016(6)
N23 0.0234(8) 0.0251(8) 0.0256(8) -0.0101(6) -0.0110(6) -0.0021(6)
N24 0.0376(9) 0.0294(9) 0.0305(9) -0.0176(7) -0.0174(7) 0.0067(7)
N25 0.0260(8) 0.0212(8) 0.0250(8) -0.0086(6) -0.0039(6) -0.0082(6)
N26 0.0261(8) 0.0198(7) 0.0242(8) -0.0072(6) -0.0044(6) -0.0060(6)
N27 0.0262(8) 0.0298(9) 0.0339(9) -0.0092(7) -0.0111(7) -0.0091(7)
N28 0.0215(8) 0.0237(8) 0.0375(9) -0.0094(7) -0.0055(7) -0.0085(6)
N29 0.0210(8) 0.0200(8) 0.0369(9) -0.0058(7) -0.0080(7) -0.0036(6)
N30 0.0212(8) 0.0219(8) 0.0311(8) -0.0100(6) -0.0060(6) -0.0030(6)
N31 0.0292(9) 0.0347(10) 0.0479(11) -0.0251(8) -0.0056(8) -0.0026(7)
N32 0.0246(8) 0.0319(9) 0.0343(9) -0.0148(7) -0.0064(7) -0.0058(7)
N33 0.0198(7) 0.0278(8) 0.0234(8) -0.0102(6) -0.0042(6) -0.0030(6)
N34 0.0190(7) 0.0248(8) 0.0228(7) -0.0093(6) -0.0029(6) -0.0054(6)
N35 0.0301(9) 0.0318(9) 0.0353(9) -0.0109(7) -0.0037(7) -0.0160(7)
N36 0.0286(8) 0.0235(8) 0.0290(8) -0.0106(6) -0.0086(7) -0.0062(6)
N37 0.0338(9) 0.0329(9) 0.0279(8) -0.0073(7) -0.0109(7) -0.0125(7)
N38 0.0341(9) 0.0283(8) 0.0291(8) -0.0057(7) -0.0119(7) -0.0129(7)
N39 0.0323(9) 0.0270(8) 0.0299(8) -0.0114(7) -0.0132(7) -0.0047(7)
N40 0.0503(13) 0.0463(12) 0.0405(11) -0.0141(9) -0.0183(10) 0.0034(10)
C1 0.0145(8) 0.0250(9) 0.0228(9) -0.0094(7) -0.0057(7) 0.0015(7)
C2 0.0207(8) 0.0240(9) 0.0227(9) -0.0087(7) -0.0079(7) -0.0031(7)
C3 0.0215(9) 0.0309(10) 0.0406(11) -0.0185(9) -0.0096(8) -0.0015(8)
C4 0.0200(8) 0.0250(9) 0.0243(9) -0.0087(7) -0.0050(7) -0.0035(7)
C5 0.0209(9) 0.0207(9) 0.0240(9) -0.0071(7) -0.0078(7) -0.0013(7)
C6 0.0532(16) 0.0710(19) 0.0467(15) 0.0058(13) -0.0116(12) -0.0431(15)
C7 0.0534(14) 0.0399(12) 0.0407(12) -0.0026(10) -0.0305(11) -0.0153(10)
C8 0.0232(9) 0.0164(8) 0.0238(9) -0.0065(7) -0.0090(7) -0.0016(7)
C9 0.0226(9) 0.0235(9) 0.0239(9) -0.0095(7) -0.0091(7) -0.0028(7)
C10 0.0369(11) 0.0264(10) 0.0386(11) -0.0105(8) -0.0217(9) -0.0053(8)
C11 0.0238(9) 0.0228(9) 0.0243(9) -0.0080(7) -0.0093(7) -0.0053(7)
C12 0.0399(13) 0.0710(18) 0.0651(17) -0.0527(15) -0.0036(12) -0.0114(12)
C13 0.0463(14) 0.0657(17) 0.0560(15) -0.0323(13) 0.0029(12) -0.0346(13)
C14 0.0246(9) 0.0220(9) 0.0200(8) -0.0056(7) -0.0065(7) -0.0035(7)
C15 0.0214(8) 0.0249(9) 0.0156(8) -0.0043(7) -0.0045(7) -0.0066(7)
C16 0.0217(8) 0.0243(9) 0.0216(8) -0.0088(7) -0.0067(7) -0.0058(7)
C17 0.0199(9) 0.0323(10) 0.0227(9) -0.0112(8) -0.0043(7) -0.0063(7)
C18 0.0198(8) 0.0247(9) 0.0220(8) -0.0094(7) -0.0059(7) -0.0044(7)
C19 0.0277(10) 0.0398(12) 0.0425(12) -0.0217(10) -0.0193(9) 0.0052(9)
C20 0.0378(11) 0.0375(12) 0.0500(13) -0.0279(10) -0.0225(10) 0.0068(9)
C21 0.0189(8) 0.0258(9) 0.0189(8) -0.0061(7) -0.0059(7) -0.0033(7)
C22 0.0151(8) 0.0240(9) 0.0212(8) -0.0088(7) -0.0041(6) -0.0025(7)
C23 0.0248(9) 0.0236(9) 0.0221(9) -0.0103(7) -0.0077(7) -0.0032(7)
C24 0.0277(10) 0.0254(9) 0.0341(10) -0.0158(8) -0.0124(8) -0.0008(7)
C25 0.0217(9) 0.0233(9) 0.0227(9) -0.0094(7) -0.0066(7) -0.0033(7)
C26 0.0429(12) 0.0388(12) 0.0373(11) -0.0038(9) -0.0160(10) -0.0206(10)
C27 0.0618(15) 0.0370(12) 0.0371(12) -0.0018(9) -0.0315(11) -0.0134(11)
C28 0.0224(9) 0.0200(9) 0.0220(9) -0.0061(7) -0.0061(7) -0.0019(7)
C29 0.0237(9) 0.0171(8) 0.0218(8) -0.0070(7) -0.0076(7) -0.0007(7)
C30 0.0231(9) 0.0191(8) 0.0220(8) -0.0072(7) -0.0081(7) -0.0025(7)
C31 0.0339(10) 0.0191(9) 0.0251(9) -0.0042(7) -0.0142(8) -0.0045(7)
C32 0.0238(9) 0.0198(8) 0.0216(8) -0.0081(7) -0.0087(7) -0.0020(7)
C33 0.0395(12) 0.0509(14) 0.0406(12) -0.0309(11) -0.0004(10) -0.0149(10)
C34 0.0341(11) 0.0492(14) 0.0471(13) -0.0232(11) -0.0021(10) -0.0185(10)
C35 0.0245(9) 0.0220(9) 0.0197(8) -0.0079(7) -0.0065(7) -0.0003(7)
C36 0.0218(9) 0.0266(9) 0.0186(8) -0.0075(7) -0.0056(7) -0.0013(7)
C37 0.0269(9) 0.0232(9) 0.0214(9) -0.0079(7) -0.0098(7) -0.0014(7)
C38 0.0262(9) 0.0260(9) 0.0215(9) -0.0087(7) -0.0065(7) -0.0044(7)
C39 0.0226(9) 0.0246(9) 0.0218(8) -0.0100(7) -0.0073(7) -0.0016(7)
C40 0.0401(12) 0.0369(12) 0.0507(13) -0.0244(10) -0.0302(11) 0.0125(9)
C41 0.0555(14) 0.0305(11) 0.0484(13) -0.0227(10) -0.0292(12) 0.0113(10)
C42 0.0209(9) 0.0283(10) 0.0194(9) -0.0061(7) -0.0052(7) 0.0040(7)
C43 0.0161(8) 0.0216(9) 0.0249(9) -0.0093(7) -0.0015(7) -0.0039(7)
C44 0.0187(8) 0.0214(9) 0.0302(9) -0.0114(7) -0.0047(7) -0.0037(7)
C45 0.0205(9) 0.0232(9) 0.0411(11) -0.0148(8) -0.0075(8) -0.0022(7)
C46 0.0198(8) 0.0234(9) 0.0269(9) -0.0114(7) -0.0042(7) -0.0051(7)
C47 0.0441(12) 0.0469(13) 0.0373(12) -0.0094(10) -0.0173(10) -0.0185(10)
C48 0.0565(15) 0.0429(13) 0.0497(14) 0.0037(11) -0.0219(12) -0.0322(12)
C49 0.0203(9) 0.0220(9) 0.0262(9) -0.0065(7) -0.0043(7) -0.0010(7)
C50 0.0202(9) 0.0212(9) 0.0217(9) -0.0037(7) -0.0019(7) -0.0040(7)
C51 0.0216(9) 0.0251(9) 0.0273(9) -0.0096(7) -0.0028(7) -0.0055(7)
C52 0.0227(9) 0.0403(12) 0.0388(11) -0.0199(9) 0.0014(8) -0.0131(8)
C53 0.0235(9) 0.0230(9) 0.0331(10) -0.0100(8) -0.0031(8) -0.0062(7)
C54 0.0383(12) 0.0377(13) 0.0752(18) -0.0347(13) -0.0133(12) -0.0008(10)
C55 0.0422(13) 0.0455(13) 0.0557(15) -0.0250(11) -0.0263(11) 0.0022(10)
C56 0.0235(9) 0.0200(9) 0.0209(9) -0.0048(7) -0.0034(7) -0.0023(7)
C57 0.0217(9) 0.0154(8) 0.0252(9) -0.0064(7) -0.0061(7) -0.0021(7)
C58 0.0213(9) 0.0216(9) 0.0250(9) -0.0077(7) -0.0068(7) -0.0047(7)
C59 0.0353(10) 0.0252(9) 0.0278(10) -0.0041(8) -0.0147(8) -0.0098(8)
C60 0.0210(9) 0.0226(9) 0.0258(9) -0.0077(7) -0.0068(7) -0.0046(7)
C61 0.0334(12) 0.0524(14) 0.0495(14) -0.0201(11) -0.0015(10) -0.0231(11)
C62 0.0397(12) 0.0434(13) 0.0436(13) -0.0277(10) -0.0004(10) -0.0142(10)
C63 0.0196(8) 0.0205(9) 0.0245(9) -0.0068(7) -0.0036(7) -0.0040(7)
C64 0.0276(9) 0.0234(9) 0.0308(10) -0.0080(7) -0.0149(8) -0.0077(7)
C65 0.0309(10) 0.0233(9) 0.0327(10) -0.0094(8) -0.0142(8) -0.0067(7)
C66 0.0310(10) 0.0299(10) 0.0345(10) -0.0119(8) -0.0129(8) -0.0072(8)
C67 0.0383(11) 0.0235(9) 0.0344(10) -0.0045(8) -0.0178(9) -0.0080(8)
C68 0.0311(10) 0.0232(9) 0.0322(10) -0.0081(8) -0.0137(8) -0.0062(8)
C69 0.0279(9) 0.0206(8) 0.0304(9) -0.0087(7) -0.0128(8) -0.0079(7)
C70 0.0278(9) 0.0263(9) 0.0313(10) -0.0074(8) -0.0132(8) -0.0061(8)
C71 0.0335(10) 0.0269(10) 0.0346(10) -0.0043(8) -0.0169(8) -0.0090(8)
C72 0.0299(10) 0.0317(10) 0.0307(10) -0.0112(8) -0.0116(8) -0.0044(8)
C73 0.0308(10) 0.0247(9) 0.0298(10) -0.0082(8) -0.0142(8) -0.0030(8)
C74 0.0402(12) 0.0441(13) 0.0305(11) -0.0057(9) -0.0056(9) -0.0162(10)
C75 0.0424(12) 0.0535(14) 0.0283(11) -0.0049(10) -0.0094(9) -0.0210(11)
C76 0.0254(9) 0.0271(9) 0.0306(10) -0.0155(8) -0.0119(7) -0.0033(7)
C77 0.0261(9) 0.0334(10) 0.0307(10) -0.0134(8) -0.0099(8) -0.0007(8)
C78 0.0329(11) 0.0317(10) 0.0341(11) -0.0138(9) -0.0155(9) 0.0030(8)
C79 0.0280(10) 0.0330(10) 0.0332(10) -0.0143(8) -0.0075(8) -0.0042(8)
C80 0.0263(9) 0.0279(10) 0.0335(10) -0.0130(8) -0.0089(8) -0.0005(8)
C81 0.0456(12) 0.0312(11) 0.0338(11) -0.0062(9) -0.0160(9) -0.0084(9)
C82 0.0423(13) 0.0329(11) 0.0358(11) -0.0074(9) -0.0164(10) -0.0081(9)
C83 0.0426(14) 0.0583(16) 0.0660(18) -0.0245(14) -0.0009(12) -0.0205(12)
P1 0.0314(3) 0.0283(3) 0.0377(3) -0.0109(2) -0.0137(2) -0.0039(2)
F1 0.0685(11) 0.0657(11) 0.1078(15) -0.0433(11) -0.0450(11) -0.0089(9)
F2A 0.0414(11) 0.100(2) 0.0791(19) -0.0594(18) 0.0025(10) -0.0178(12)
F3A 0.0836(18) 0.0362(10) 0.0655(15) 0.0042(9) -0.0540(14) -0.0154(10)
F4A 0.0445(12) 0.0804(18) 0.0802(17) -0.0397(14) 0.0115(11) -0.0292(12)
F5A 0.095(2) 0.0300(10) 0.094(2) -0.0016(10) -0.0505(18) -0.0064(11)
F6 0.0549(9) 0.0517(8) 0.0579(9) -0.0237(7) -0.0334(7) -0.0029(7)
F2B 0.148(19) 0.130(17) 0.049(6) -0.003(7) -0.018(8) -0.068(15)
F3B 0.104(13) 0.114(13) 0.23(2) -0.114(16) -0.124(15) 0.064(11)
F4B 0.136(17) 0.16(2) 0.066(7) -0.028(9) 0.024(9) -0.110(15)
F5B 0.062(8) 0.050(7) 0.119(14) -0.046(9) -0.045(9) 0.011(6)
P2 0.0314(3) 0.0302(3) 0.0332(3) -0.0121(2) -0.0109(2) -0.0053(2)
F7 0.0952(13) 0.0324(7) 0.0803(11) -0.0132(7) -0.0639(10) -0.0075(7)
F8A 0.0455(17) 0.119(4) 0.083(3) -0.075(3) -0.0062(17) -0.006(2)
F9A 0.158(6) 0.044(2) 0.104(4) 0.020(2) -0.077(4) -0.051(3)
F10A 0.0399(19) 0.166(6) 0.124(5) -0.098(4) 0.020(2) -0.030(3)
F11A 0.134(5) 0.042(2) 0.094(4) 0.016(2) -0.095(4) -0.031(3)
F12 0.1168(18) 0.0728(13) 0.1304(19) -0.0272(12) -0.0835(16) -0.0293(12)
F8B 0.098(5) 0.153(8) 0.042(2) -0.020(3) -0.004(3) -0.070(6)
F9B 0.090(5) 0.068(4) 0.166(8) -0.074(5) -0.098(5) 0.043(3)
F10B 0.122(7) 0.172(8) 0.040(2) -0.011(3) 0.002(3) -0.114(7)
F11B 0.117(6) 0.045(4) 0.179(9) -0.069(5) -0.113(7) 0.045(4)
P3 0.0274(3) 0.0336(3) 0.0396(3) -0.0154(2) -0.0116(2) -0.0026(2)
F13 0.0464(8) 0.0578(9) 0.0752(11) -0.0398(8) -0.0222(7) -0.0062(7)
F14A 0.050(3) 0.126(5) 0.140(5) -0.095(4) -0.055(3) 0.046(3)
F15A 0.130(5) 0.130(6) 0.085(4) 0.037(4) -0.043(4) -0.104(5)
F16A 0.039(2) 0.113(5) 0.213(8) -0.132(5) -0.057(4) 0.034(3)
F17A 0.158(7) 0.184(7) 0.057(3) 0.054(4) -0.040(3) -0.082(6)
F18 0.0594(11) 0.1109(17) 0.159(2) -0.0969(17) -0.0557(13) 0.0119(11)
F14B 0.061(4) 0.196(10) 0.180(9) -0.155(8) 0.070(5) -0.086(5)
F15B 0.182(10) 0.037(2) 0.090(5) -0.004(3) -0.067(6) -0.029(4)
F16B 0.068(4) 0.151(8) 0.107(5) -0.106(5) 0.039(4) -0.061(5)
F17B 0.201(10) 0.030(2) 0.161(8) -0.008(3) -0.158(8) 0.004(3)
N41 0.0667(19) 0.103(3) 0.209(5) -0.089(3) -0.050(2) 0.0158(19)
C84 0.077(2) 0.0606(19) 0.106(3) -0.0248(18) -0.040(2) -0.0179(16)
C85 0.064(2) 0.069(2) 0.246(6) -0.083(3) -0.034(3) 0.0015(19)
O1D 0.035(3) 0.036(3) 0.025(2) -0.0054(19) -0.005(2) 0.007(2)
O2D 0.041(4) 0.047(5) 0.040(5) -0.008(4) -0.021(4) -0.002(4)
O3D 0.033(3) 0.055(5) 0.037(4) -0.018(4) -0.009(3) -0.009(3)
O4D 0.040(5) 0.048(5) 0.034(5) -0.019(5) -0.010(4) -0.006(5)
O5D 0.048(5) 0.050(5) 0.031(4) -0.007(4) -0.015(4) -0.009(4)
O6D 0.050(4) 0.050(5) 0.034(4) -0.006(4) -0.012(4) -0.020(4)
O7D 0.039(3) 0.036(3) 0.038(4) 0.008(3) 0.005(3) 0.009(3)
O8D 0.094(5) 0.058(4) 0.042(3) -0.004(3) -0.025(3) -0.043(3)

loop_
_atom_type_symbol
_atom_type_description
_atom_type_scat_dispersion_real
_atom_type_scat_dispersion_imag
_atom_type_scat_source
C C 0.0033 0.0016 'International Tables Vol C Tables 4.2.6.8 and 6.1.1.4'
H H 0.0000 0.0000 'International Tables Vol C Tables 4.2.6.8 and 6.1.1.4'
N N 0.0061 0.0033 'International Tables Vol C Tables 4.2.6.8 and 6.1.1.4'
O O 0.0106 0.0060 'International Tables Vol C Tables 4.2.6.8 and 6.1.1.4'
F F 0.0171 0.0103 'International Tables Vol C Tables 4.2.6.8 and 6.1.1.4'
P P 0.1023 0.0942 'International Tables Vol C Tables 4.2.6.8 and 6.1.1.4'

loop_
_geom_angle_atom_site_label_1
_geom_angle_atom_site_label_2
_geom_angle_atom_site_label_3
_geom_angle
_geom_angle_site_symmetry_1
_geom_angle_site_symmetry_3
H1 O19 H3 106(2) . .
H5 O20 H6 107(2) . .
H7 O21 H8 106(2) . .
C1 N1 C42 121.53(16) . .
C1 N1 C4 113.20(15) . .
C42 N1 C4 124.97(16) . .
C1 N2 C5 120.46(15) . .
C1 N2 C2 111.84(15) . .
C5 N2 C2 122.96(15) . .
C3 N3 C2 111.62(16) . .
C3 N3 C7 122.39(17) . .
C2 N3 C7 124.04(17) . .
C3 N4 C6 121.14(19) . .
C3 N4 C4 111.29(16) . .
C6 N4 C4 122.36(19) . .
C8 N5 C5 121.08(15) . .
C8 N5 C9 112.98(15) . .
C5 N5 C9 125.38(15) . .
C8 N6 C14 121.76(15) . .
C8 N6 C11 112.75(15) . .
C14 N6 C11 124.87(15) . .
C10 N7 C13 121.17(18) . .
C10 N7 C11 111.70(16) . .
C13 N7 C11 122.90(18) . .
C10 N8 C12 120.20(18) . .
C10 N8 C9 112.16(16) . .
C12 N8 C9 123.47(19) . .
C15 N9 C14 121.18(15) . .
C15 N9 C18 112.55(15) . .
C14 N9 C18 124.82(15) . .
C15 N10 C21 121.84(15) . .
C15 N10 C16 112.76(15) . .
C21 N10 C16 123.54(15) . .
C17 N11 C18 112.47(15) . .
C17 N11 C19 122.35(16) . .
C18 N11 C19 124.04(15) . .
C17 N12 C16 110.69(15) . .
C17 N12 C20 120.57(16) . .
C16 N12 C20 121.07(16) . .
C22 N13 C21 121.11(15) . .
C22 N13 C25 113.35(14) . .
C21 N13 C25 125.37(15) . .
C22 N14 C28 120.46(15) . .
C22 N14 C23 111.80(15) . .
C28 N14 C23 123.17(15) . .
C24 N15 C25 111.54(16) . .
C24 N15 C26 120.52(16) . .
C25 N15 C26 122.43(16) . .
C24 N16 C23 111.74(16) . .
C24 N16 C27 123.40(18) . .
C23 N16 C27 123.07(18) . .
C29 N17 C28 120.53(15) . .
C29 N17 C32 113.06(15) . .
C28 N17 C32 125.66(15) . .
C29 N18 C35 121.44(15) . .
C29 N18 C30 112.51(15) . .
C35 N18 C30 123.61(15) . .
C31 N19 C32 111.54(15) . .
C31 N19 C33 119.20(16) . .
C32 N19 C33 122.45(17) . .
C31 N20 C30 111.85(15) . .
C31 N20 C34 122.20(17) . .
C30 N20 C34 122.60(17) . .
C36 N21 C35 121.65(16) . .
C36 N21 C39 113.19(15) . .
C35 N21 C39 125.07(15) . .
C36 N22 C42 121.51(17) . .
C36 N22 C37 112.83(15) . .
C42 N22 C37 123.19(16) . .
C38 N23 C39 112.19(15) . .
C38 N23 C40 120.92(16) . .
C39 N23 C40 123.78(16) . .
C38 N24 C37 111.09(15) . .
C38 N24 C41 121.12(17) . .
C37 N24 C41 121.97(17) . .
C43 N25 C63 121.09(15) . 2_655
C43 N25 C46 111.95(15) . .
C63 N25 C46 122.63(15) 2_655 .
C43 N26 C49 120.69(16) . .
C43 N26 C44 112.83(15) . .
C49 N26 C44 125.10(15) . .
C45 N27 C46 111.79(16) . .
C45 N27 C47 122.62(17) . .
C46 N27 C47 123.88(17) . .
C45 N28 C48 119.23(17) . .
C45 N28 C44 110.77(16) . .
C48 N28 C44 121.62(17) . .
C50 N29 C49 121.33(16) . .
C50 N29 C53 112.86(15) . .
C49 N29 C53 123.45(16) . .
C50 N30 C56 121.03(16) . .
C50 N30 C51 112.88(15) . .
C56 N30 C51 124.96(15) . .
C52 N31 C53 111.59(17) . .
C52 N31 C54 121.93(19) . .
C53 N31 C54 121.6(2) . .
C52 N32 C55 122.83(18) . .
C52 N32 C51 112.59(17) . .
C55 N32 C51 124.04(17) . .
C57 N33 C56 121.23(16) . .
C57 N33 C60 112.28(15) . .
C56 N33 C60 124.41(15) . .
C57 N34 C63 121.49(15) . .
C57 N34 C58 112.98(15) . .
C63 N34 C58 125.05(15) . .
C59 N35 C60 111.75(16) . .
C59 N35 C61 121.66(18) . .
C60 N35 C61 123.43(18) . .
C59 N36 C58 111.88(16) . .
C59 N36 C62 120.16(17) . .
C58 N36 C62 123.51(17) . .
C67 N37 C66 120.64(18) . .
C67 N37 C74 120.17(18) . .
C66 N37 C74 119.18(18) . .
C71 N38 C72 120.76(18) . .
C71 N38 C75 119.33(18) . .
C72 N38 C75 119.91(18) . .
C79 N39 C78 120.07(18) . .
C79 N39 C81 119.80(18) . .
C78 N39 C81 120.13(17) . .
O1 C1 N1 126.38(17) . .
O1 C1 N2 125.69(17) . .
N1 C1 N2 107.93(15) . .
N3 C2 N2 113.89(15) . .
N3 C2 C4 103.70(15) . .
N2 C2 C4 103.05(14) . .
N3 C2 H2 111.9 . .
N2 C2 H2 111.9 . .
C4 C2 H2 111.9 . .
O2 C3 N3 124.7(2) . .
O2 C3 N4 125.9(2) . .
N3 C3 N4 109.38(17) . .
N1 C4 N4 115.71(15) . .
N1 C4 C2 102.89(14) . .
N4 C4 C2 102.59(15) . .
N1 C4 H4 111.6 . .
N4 C4 H4 111.6 . .
C2 C4 H4 111.6 . .
N5 C5 N2 113.57(15) . .
N5 C5 H5A 108.9 . .
N2 C5 H5A 108.9 . .
N5 C5 H5B 108.9 . .
N2 C5 H5B 108.9 . .
H5A C5 H5B 107.7 . .
N4 C6 H6A 109.5 . .
N4 C6 H6B 109.5 . .
H6A C6 H6B 109.5 . .
N4 C6 H6C 109.5 . .
H6A C6 H6C 109.5 . .
H6B C6 H6C 109.5 . .
N3 C7 H7A 109.5 . .
N3 C7 H7B 109.5 . .
H7A C7 H7B 109.5 . .
N3 C7 H7C 109.5 . .
H7A C7 H7C 109.5 . .
H7B C7 H7C 109.5 . .
O3 C8 N6 126.12(17) . .
O3 C8 N5 125.87(17) . .
N6 C8 N5 108.01(15) . .
N8 C9 N5 115.08(15) . .
N8 C9 C11 103.05(15) . .
N5 C9 C11 102.84(14) . .
N8 C9 H9 111.7 . .
N5 C9 H9 111.7 . .
C11 C9 H9 111.7 . .
O4 C10 N8 125.7(2) . .
O4 C10 N7 125.3(2) . .
N8 C10 N7 108.95(17) . .
N7 C11 N6 113.22(16) . .
N7 C11 C9 103.78(15) . .
N6 C11 C9 103.28(14) . .
N7 C11 H11 112.0 . .
N6 C11 H11 112.0 . .
C9 C11 H11 112.0 . .
N8 C12 H12A 109.5 . .
N8 C12 H12B 109.5 . .
H12A C12 H12B 109.5 . .
N8 C12 H12C 109.5 . .
H12A C12 H12C 109.5 . .
H12B C12 H12C 109.5 . .
N7 C13 H13A 109.5 . .
N7 C13 H13B 109.5 . .
H13A C13 H13B 109.5 . .
N7 C13 H13C 109.5 . .
H13A C13 H13C 109.5 . .
H13B C13 H13C 109.5 . .
N9 C14 N6 113.88(15) . .
N9 C14 H14A 108.8 . .
N6 C14 H14A 108.8 . .
N9 C14 H14B 108.8 . .
N6 C14 H14B 108.8 . .
H14A C14 H14B 107.7 . .
O5 C15 N9 126.41(17) . .
O5 C15 N10 125.74(17) . .
N9 C15 N10 107.85(15) . .
N12 C16 N10 114.20(15) . .
N12 C16 C18 103.57(14) . .
N10 C16 C18 103.24(14) . .
N12 C16 H16 111.7 . .
N10 C16 H16 111.7 . .
C18 C16 H16 111.7 . .
O6 C17 N11 125.82(18) . .
O6 C17 N12 125.14(18) . .
N11 C17 N12 109.03(16) . .
N11 C18 N9 116.00(15) . .
N11 C18 C16 102.91(14) . .
N9 C18 C16 102.86(14) . .
N11 C18 H18 111.5 . .
N9 C18 H18 111.5 . .
C16 C18 H18 111.5 . .
N11 C19 H19A 109.5 . .
N11 C19 H19B 109.5 . .
H19A C19 H19B 109.5 . .
N11 C19 H19C 109.5 . .
H19A C19 H19C 109.5 . .
H19B C19 H19C 109.5 . .
N12 C20 H20A 109.5 . .
N12 C20 H20B 109.5 . .
H20A C20 H20B 109.5 . .
N12 C20 H20C 109.5 . .
H20A C20 H20C 109.5 . .
H20B C20 H20C 109.5 . .
N13 C21 N10 113.52(15) . .
N13 C21 H21A 108.9 . .
N10 C21 H21A 108.9 . .
N13 C21 H21B 108.9 . .
N10 C21 H21B 108.9 . .
H21A C21 H21B 107.7 . .
O7 C22 N13 126.10(17) . .
O7 C22 N14 125.58(17) . .
N13 C22 N14 108.31(15) . .
N16 C23 N14 113.70(15) . .
N16 C23 C25 103.25(15) . .
N14 C23 C25 103.62(14) . .
N16 C23 H23 111.9 . .
N14 C23 H23 111.9 . .
C25 C23 H23 111.9 . .
O8 C24 N15 125.59(19) . .
O8 C24 N16 124.72(19) . .
N15 C24 N16 109.69(16) . .
N15 C25 N13 115.17(15) . .
N15 C25 C23 103.33(14) . .
N13 C25 C23 102.55(14) . .
N15 C25 H25 111.7 . .
N13 C25 H25 111.7 . .
C23 C25 H25 111.7 . .
N15 C26 H26A 109.5 . .
N15 C26 H26B 109.5 . .
H26A C26 H26B 109.5 . .
N15 C26 H26C 109.5 . .
H26A C26 H26C 109.5 . .
H26B C26 H26C 109.5 . .
N16 C27 H27A 109.5 . .
N16 C27 H27B 109.5 . .
H27A C27 H27B 109.5 . .
N16 C27 H27C 109.5 . .
H27A C27 H27C 109.5 . .
H27B C27 H27C 109.5 . .
N17 C28 N14 113.94(15) . .
N17 C28 H28A 108.8 . .
N14 C28 H28A 108.8 . .
N17 C28 H28B 108.8 . .
N14 C28 H28B 108.8 . .
H28A C28 H28B 107.7 . .
O9 C29 N17 125.82(17) . .
O9 C29 N18 126.17(17) . .
N17 C29 N18 108.01(15) . .
N20 C30 N18 113.64(15) . .
N20 C30 C32 103.57(14) . .
N18 C30 C32 103.44(14) . .
N20 C30 H30 111.9 . .
N18 C30 H30 111.9 . .
C32 C30 H30 111.9 . .
O10 C31 N19 125.55(18) . .
O10 C31 N20 125.41(19) . .
N19 C31 N20 109.04(16) . .
N19 C32 N17 115.23(15) . .
N19 C32 C30 103.36(14) . .
N17 C32 C30 102.76(14) . .
N19 C32 H32 111.6 . .
N17 C32 H32 111.6 . .
C30 C32 H32 111.6 . .
N19 C33 H33A 109.5 . .
N19 C33 H33B 109.5 . .
H33A C33 H33B 109.5 . .
N19 C33 H33C 109.5 . .
H33A C33 H33C 109.5 . .
H33B C33 H33C 109.5 . .
N20 C34 H34A 109.5 . .
N20 C34 H34B 109.5 . .
H34A C34 H34B 109.5 . .
N20 C34 H34C 109.5 . .
H34A C34 H34C 109.5 . .
H34B C34 H34C 109.5 . .
N21 C35 N18 113.94(15) . .
N21 C35 H35A 108.8 . .
N18 C35 H35A 108.8 . .
N21 C35 H35B 108.8 . .
N18 C35 H35B 108.8 . .
H35A C35 H35B 107.7 . .
O11 C36 N21 126.41(18) . .
O11 C36 N22 125.93(17) . .
N21 C36 N22 107.66(16) . .
N24 C37 N22 114.00(16) . .
N24 C37 C39 103.75(14) . .
N22 C37 C39 103.24(15) . .
N24 C37 H37 111.8 . .
N22 C37 H37 111.8 . .
C39 C37 H37 111.8 . .
O12 C38 N23 124.94(18) . .
O12 C38 N24 125.67(18) . .
N23 C38 N24 109.39(16) . .
N23 C39 N21 115.53(15) . .
N23 C39 C37 102.87(14) . .
N21 C39 C37 102.79(14) . .
N23 C39 H39 111.6 . .
N21 C39 H39 111.6 . .
C37 C39 H39 111.6 . .
N23 C40 H40A 109.5 . .
N23 C40 H40B 109.5 . .
H40A C40 H40B 109.5 . .
N23 C40 H40C 109.5 . .
H40A C40 H40C 109.5 . .
H40B C40 H40C 109.5 . .
N24 C41 H41A 109.5 . .
N24 C41 H41B 109.5 . .
H41A C41 H41B 109.5 . .
N24 C41 H41C 109.5 . .
H41A C41 H41C 109.5 . .
H41B C41 H41C 109.5 . .
N22 C42 N1 113.46(15) . .
N22 C42 H42A 108.9 . .
N1 C42 H42A 108.9 . .
N22 C42 H42B 108.9 . .
N1 C42 H42B 108.9 . .
H42A C42 H42B 107.7 . .
O13 C43 N26 125.94(17) . .
O13 C43 N25 125.99(17) . .
N26 C43 N25 108.06(15) . .
N26 C44 N28 115.52(15) . .
N26 C44 C46 102.88(14) . .
N28 C44 C46 102.95(15) . .
N26 C44 H44 111.6 . .
N28 C44 H44 111.6 . .
C46 C44 H44 111.6 . .
O14 C45 N27 125.5(2) . .
O14 C45 N28 125.31(19) . .
N27 C45 N28 109.21(16) . .
N27 C46 N25 113.98(15) . .
N27 C46 C44 103.68(14) . .
N25 C46 C44 103.03(14) . .
N27 C46 H46 111.8 . .
N25 C46 H46 111.8 . .
C44 C46 H46 111.8 . .
N27 C47 H47A 109.5 . .
N27 C47 H47B 109.5 . .
H47A C47 H47B 109.5 . .
N27 C47 H47C 109.5 . .
H47A C47 H47C 109.5 . .
H47B C47 H47C 109.5 . .
N28 C48 H48A 109.5 . .
N28 C48 H48B 109.5 . .
H48A C48 H48B 109.5 . .
N28 C48 H48C 109.5 . .
H48A C48 H48C 109.5 . .
H48B C48 H48C 109.5 . .
N26 C49 N29 113.91(15) . .
N26 C49 H49A 108.8 . .
N29 C49 H49A 108.8 . .
N26 C49 H49B 108.8 . .
N29 C49 H49B 108.8 . .
H49A C49 H49B 107.7 . .
O15 C50 N30 126.34(17) . .
O15 C50 N29 125.82(17) . .
N30 C50 N29 107.84(16) . .
N32 C51 N30 115.74(16) . .
N32 C51 C53 102.93(15) . .
N30 C51 C53 102.73(15) . .
N32 C51 H51 111.6 . .
N30 C51 H51 111.6 . .
C53 C51 H51 111.6 . .
O16 C52 N32 125.5(2) . .
O16 C52 N31 125.4(2) . .
N32 C52 N31 109.07(18) . .
N31 C53 N29 113.91(16) . .
N31 C53 C51 103.28(16) . .
N29 C53 C51 103.26(15) . .
N31 C53 H53 111.9 . .
N29 C53 H53 111.9 . .
C51 C53 H53 111.9 . .
N31 C54 H54A 109.5 . .
N31 C54 H54B 109.5 . .
H54A C54 H54B 109.5 . .
N31 C54 H54C 109.5 . .
H54A C54 H54C 109.5 . .
H54B C54 H54C 109.5 . .
N32 C55 H55A 109.5 . .
N32 C55 H55B 109.5 . .
H55A C55 H55B 109.5 . .
N32 C55 H55C 109.5 . .
H55A C55 H55C 109.5 . .
H55B C55 H55C 109.5 . .
N30 C56 N33 114.00(15) . .
N30 C56 H56A 108.8 . .
N33 C56 H56A 108.8 . .
N30 C56 H56B 108.8 . .
N33 C56 H56B 108.8 . .
H56A C56 H56B 107.6 . .
O17 C57 N34 125.98(17) . .
O17 C57 N33 125.75(17) . .
N34 C57 N33 108.28(16) . .
N36 C58 N34 115.24(15) . .
N36 C58 C60 102.91(14) . .
N34 C58 C60 102.81(14) . .
N36 C58 H58 111.7 . .
N34 C58 H58 111.7 . .
C60 C58 H58 111.7 . .
O18 C59 N36 125.6(2) . .
O18 C59 N35 125.54(19) . .
N36 C59 N35 108.83(16) . .
N35 C60 N33 113.69(16) . .
N35 C60 C58 103.81(15) . .
N33 C60 C58 103.17(14) . .
N35 C60 H60 111.9 . .
N33 C60 H60 111.9 . .
C58 C60 H60 111.9 . .
N35 C61 H61A 109.5 . .
N35 C61 H61B 109.5 . .
H61A C61 H61B 109.5 . .
N35 C61 H61C 109.5 . .
H61A C61 H61C 109.5 . .
H61B C61 H61C 109.5 . .
N36 C62 H62A 109.5 . .
N36 C62 H62B 109.5 . .
H62A C62 H62B 109.5 . .
N36 C62 H62C 109.5 . .
H62A C62 H62C 109.5 . .
H62B C62 H62C 109.5 . .
N34 C63 N25 113.39(15) . 2_655
N34 C63 H63A 108.9 . .
N25 C63 H63A 108.9 2_655 .
N34 C63 H63B 108.9 . .
N25 C63 H63B 108.9 2_655 .
H63A C63 H63B 107.7 . .
C68 C64 C65 118.02(18) . .
C68 C64 C69 121.01(17) . .
C65 C64 C69 120.88(17) . .
C66 C65 C64 120.08(18) . .
C66 C65 H65 120.0 . .
C64 C65 H65 120.0 . .
N37 C66 C65 120.36(19) . .
N37 C66 H66 119.8 . .
C65 C66 H66 119.8 . .
N37 C67 C68 121.02(18) . .
N37 C67 H67 119.5 . .
C68 C67 H67 119.5 . .
C67 C68 C64 119.77(19) . .
C67 C68 H68 120.1 . .
C64 C68 H68 120.1 . .
C70 C69 C73 117.89(18) . .
C70 C69 C64 120.25(17) . .
C73 C69 C64 121.80(17) . .
C71 C70 C69 119.96(19) . .
C71 C70 H70 120.0 . .
C69 C70 H70 120.0 . .
N38 C71 C70 120.79(18) . .
N38 C71 H71 119.6 . .
C70 C71 H71 119.6 . .
N38 C72 C73 120.91(19) . .
N38 C72 H72 119.5 . .
C73 C72 H72 119.5 . .
C72 C73 C69 119.68(18) . .
C72 C73 H73 120.2 . .
C69 C73 H73 120.2 . .
N37 C74 H74A 109.5 . .
N37 C74 H74B 109.5 . .
H74A C74 H74B 109.5 . .
N37 C74 H74C 109.5 . .
H74A C74 H74C 109.5 . .
H74B C74 H74C 109.5 . .
N38 C75 H75A 109.5 . .
N38 C75 H75B 109.5 . .
H75A C75 H75B 109.5 . .
N38 C75 H75C 109.5 . .
H75A C75 H75C 109.5 . .
H75B C75 H75C 109.5 . .
C80 C76 C77 117.35(18) . .
C80 C76 C76 121.2(2) . 2_665
C77 C76 C76 121.4(2) . 2_665
C78 C77 C76 120.33(19) . .
C78 C77 H77 119.8 . .
C76 C77 H77 119.8 . .
N39 C78 C77 120.97(19) . .
N39 C78 H78 119.5 . .
C77 C78 H78 119.5 . .
N39 C79 C80 120.82(19) . .
N39 C79 H79 119.6 . .
C80 C79 H79 119.6 . .
C79 C80 C76 120.41(18) . .
C79 C80 H80 119.8 . .
C76 C80 H80 119.8 . .
N39 C81 H81A 109.5 . .
N39 C81 H81B 109.5 . .
H81A C81 H81B 109.5 . .
N39 C81 H81C 109.5 . .
H81A C81 H81C 109.5 . .
H81B C81 H81C 109.5 . .
N40 C82 C83 179.1(3) . .
C82 C83 H83A 109.5 . .
C82 C83 H83B 109.5 . .
H83A C83 H83B 109.5 . .
C82 C83 H83C 109.5 . .
H83A C83 H83C 109.5 . .
H83B C83 H83C 109.5 . .
F4B P1 F5B 87.7(11) . .
F4B P1 F3B 90.3(13) . .
F5B P1 F3B 173.6(8) . .
F3A P1 F4A 90.19(15) . .
F3A P1 F2A 91.67(15) . .
F4A P1 F2A 177.37(14) . .
F4B P1 F6 79.8(7) . .
F5B P1 F6 86.6(5) . .
F3A P1 F6 89.96(10) . .
F3B P1 F6 87.1(6) . .
F4A P1 F6 91.89(12) . .
F2A P1 F6 89.97(10) . .
F3A P1 F5A 177.23(13) . .
F4A P1 F5A 89.88(16) . .
F2A P1 F5A 88.17(17) . .
F6 P1 F5A 92.81(11) . .
F4B P1 F2B 175.1(11) . .
F5B P1 F2B 89.0(11) . .
F3B P1 F2B 92.6(13) . .
F6 P1 F2B 96.4(7) . .
F4B P1 F1 101.2(7) . .
F5B P1 F1 93.3(5) . .
F3A P1 F1 89.49(11) . .
F3B P1 F1 93.0(6) . .
F4A P1 F1 89.05(13) . .
F2A P1 F1 89.10(11) . .
F6 P1 F1 178.91(11) . .
F5A P1 F1 87.74(12) . .
F2B P1 F1 82.6(7) . .
F11B P2 F10B 91.3(5) . .
F11A P2 F10A 90.9(3) . .
F11B P2 F8B 90.2(5) . .
F10B P2 F8B 177.9(5) . .
F11A P2 F8A 92.4(3) . .
F10A P2 F8A 174.9(3) . .
F11B P2 F7 94.1(2) . .
F11A P2 F7 90.44(13) . .
F10B P2 F7 81.6(2) . .
F10A P2 F7 98.5(2) . .
F8B P2 F7 99.7(2) . .
F8A P2 F7 85.50(15) . .
F11B P2 F9B 178.7(4) . .
F10B P2 F9B 89.1(5) . .
F8B P2 F9B 89.4(5) . .
F7 P2 F9B 84.76(19) . .
F11A P2 F9A 177.9(3) . .
F10A P2 F9A 90.6(4) . .
F8A P2 F9A 86.1(3) . .
F7 P2 F9A 90.85(18) . .
F11B P2 F12 85.6(2) . .
F11A P2 F12 90.33(15) . .
F10B P2 F12 97.7(2) . .
F10A P2 F12 81.2(2) . .
F8B P2 F12 81.0(2) . .
F8A P2 F12 94.80(16) . .
F7 P2 F12 179.16(12) . .
F9B P2 F12 95.6(2) . .
F9A P2 F12 88.39(19) . .
F14B P3 F17B 91.6(6) . .
F17A P3 F16A 91.1(4) . .
F17A P3 F15A 177.1(4) . .
F16A P3 F15A 91.7(4) . .
F14B P3 F15B 91.3(5) . .
F17B P3 F15B 175.9(4) . .
F14B P3 F16B 177.5(6) . .
F17B P3 F16B 90.9(5) . .
F15B P3 F16B 86.2(5) . .
F17A P3 F14A 88.2(4) . .
F16A P3 F14A 178.9(3) . .
F15A P3 F14A 88.9(4) . .
F14B P3 F13 89.1(3) . .
F17B P3 F13 88.2(2) . .
F17A P3 F13 92.0(4) . .
F16A P3 F13 89.2(2) . .
F15A P3 F13 88.8(3) . .
F15B P3 F13 94.8(3) . .
F16B P3 F13 91.1(3) . .
F14A P3 F13 91.8(2) . .
F14B P3 F18 90.4(3) . .
F17B P3 F18 92.0(2) . .
F17A P3 F18 88.3(4) . .
F16A P3 F18 91.1(2) . .
F15A P3 F18 90.9(3) . .
F15B P3 F18 85.1(3) . .
F16B P3 F18 89.3(3) . .
F14A P3 F18 88.0(2) . .
F13 P3 F18 179.55(13) . .
N41 C84 C85 176.6(4) . .
C84 C85 H85A 109.5 . .
C84 C85 H85B 109.5 . .
H85A C85 H85B 109.5 . .
C84 C85 H85C 109.5 . .
H85A C85 H85C 109.5 . .
H85B C85 H85C 109.5 . .

loop_
_geom_bond_atom_site_label_1
_geom_bond_atom_site_label_2
_geom_bond_distance
_geom_bond_site_symmetry_2
O1 C1 1.218(2) .
O2 C3 1.231(3) .
O3 C8 1.218(2) .
O4 C10 1.222(3) .
O5 C15 1.217(2) .
O6 C17 1.230(2) .
O7 C22 1.221(2) .
O8 C24 1.237(2) .
O9 C29 1.219(2) .
O10 C31 1.221(2) .
O11 C36 1.215(2) .
O12 C38 1.231(2) .
O13 C43 1.217(2) .
O14 C45 1.227(2) .
O15 C50 1.217(2) .
O16 C52 1.233(3) .
O17 C57 1.221(2) .
O18 C59 1.219(2) .
O19 H1 0.924(17) .
O19 H3 0.947(17) .
O20 H5 0.939(17) .
O20 H6 0.938(17) .
O21 H7 0.940(17) .
O21 H8 0.950(17) .
N1 C1 1.365(2) .
N1 C42 1.446(2) .
N1 C4 1.448(2) .
N2 C1 1.378(2) .
N2 C5 1.449(2) .
N2 C2 1.460(2) .
N3 C3 1.357(3) .
N3 C2 1.439(2) .
N3 C7 1.449(3) .
N4 C3 1.362(3) .
N4 C6 1.442(3) .
N4 C4 1.449(2) .
N5 C8 1.372(2) .
N5 C5 1.443(2) .
N5 C9 1.453(2) .
N6 C8 1.367(2) .
N6 C14 1.444(2) .
N6 C11 1.456(2) .
N7 C10 1.370(3) .
N7 C13 1.439(3) .
N7 C11 1.440(2) .
N8 C10 1.366(3) .
N8 C12 1.442(3) .
N8 C9 1.443(2) .
N9 C15 1.370(2) .
N9 C14 1.444(2) .
N9 C18 1.457(2) .
N10 C15 1.371(2) .
N10 C21 1.445(2) .
N10 C16 1.451(2) .
N11 C17 1.354(2) .
N11 C18 1.443(2) .
N11 C19 1.448(2) .
N12 C17 1.376(2) .
N12 C16 1.449(2) .
N12 C20 1.453(3) .
N13 C22 1.363(2) .
N13 C21 1.444(2) .
N13 C25 1.451(2) .
N14 C22 1.375(2) .
N14 C28 1.452(2) .
N14 C23 1.458(2) .
N15 C24 1.357(3) .
N15 C25 1.450(2) .
N15 C26 1.461(3) .
N16 C24 1.364(3) .
N16 C23 1.445(2) .
N16 C27 1.446(3) .
N17 C29 1.372(2) .
N17 C28 1.443(2) .
N17 C32 1.453(2) .
N18 C29 1.372(2) .
N18 C35 1.445(2) .
N18 C30 1.454(2) .
N19 C31 1.370(3) .
N19 C32 1.446(2) .
N19 C33 1.457(3) .
N20 C31 1.371(3) .
N20 C30 1.440(2) .
N20 C34 1.443(3) .
N21 C36 1.367(2) .
N21 C35 1.442(2) .
N21 C39 1.454(2) .
N22 C36 1.375(3) .
N22 C42 1.443(2) .
N22 C37 1.450(3) .
N23 C38 1.358(2) .
N23 C39 1.442(2) .
N23 C40 1.443(3) .
N24 C38 1.368(3) .
N24 C37 1.445(2) .
N24 C41 1.459(3) .
N25 C43 1.376(2) .
N25 C63 1.447(2) 2_655
N25 C46 1.458(2) .
N26 C43 1.369(2) .
N26 C49 1.445(2) .
N26 C44 1.451(2) .
N27 C45 1.364(3) .
N27 C46 1.438(2) .
N27 C47 1.450(3) .
N28 C45 1.374(3) .
N28 C48 1.444(3) .
N28 C44 1.452(2) .
N29 C50 1.370(2) .
N29 C49 1.448(2) .
N29 C53 1.451(2) .
N30 C50 1.369(2) .
N30 C56 1.443(2) .
N30 C51 1.457(2) .
N31 C52 1.367(3) .
N31 C53 1.447(3) .
N31 C54 1.454(3) .
N32 C52 1.354(3) .
N32 C55 1.436(3) .
N32 C51 1.443(3) .
N33 C57 1.371(2) .
N33 C56 1.446(2) .
N33 C60 1.456(2) .
N34 C57 1.366(2) .
N34 C63 1.445(2) .
N34 C58 1.450(2) .
N35 C59 1.370(3) .
N35 C60 1.436(2) .
N35 C61 1.444(3) .
N36 C59 1.369(3) .
N36 C58 1.441(2) .
N36 C62 1.449(3) .
N37 C67 1.346(3) .
N37 C66 1.354(3) .
N37 C74 1.483(3) .
N38 C71 1.334(3) .
N38 C72 1.344(3) .
N38 C75 1.478(3) .
N39 C79 1.348(3) .
N39 C78 1.349(3) .
N39 C81 1.481(3) .
N40 C82 1.152(3) .
C2 C4 1.554(2) .
C2 H2 1.0000 .
C4 H4 1.0000 .
C5 H5A 0.9900 .
C5 H5B 0.9900 .
C6 H6A 0.9800 .
C6 H6B 0.9800 .
C6 H6C 0.9800 .
C7 H7A 0.9800 .
C7 H7B 0.9800 .
C7 H7C 0.9800 .
C9 C11 1.557(3) .
C9 H9 1.0000 .
C11 H11 1.0000 .
C12 H12A 0.9800 .
C12 H12B 0.9800 .
C12 H12C 0.9800 .
C13 H13A 0.9800 .
C13 H13B 0.9800 .
C13 H13C 0.9800 .
C14 H14A 0.9900 .
C14 H14B 0.9900 .
C16 C18 1.556(2) .
C16 H16 1.0000 .
C18 H18 1.0000 .
C19 H19A 0.9800 .
C19 H19B 0.9800 .
C19 H19C 0.9800 .
C20 H20A 0.9800 .
C20 H20B 0.9800 .
C20 H20C 0.9800 .
C21 H21A 0.9900 .
C21 H21B 0.9900 .
C23 C25 1.557(2) .
C23 H23 1.0000 .
C25 H25 1.0000 .
C26 H26A 0.9800 .
C26 H26B 0.9800 .
C26 H26C 0.9800 .
C27 H27A 0.9800 .
C27 H27B 0.9800 .
C27 H27C 0.9800 .
C28 H28A 0.9900 .
C28 H28B 0.9900 .
C30 C32 1.559(2) .
C30 H30 1.0000 .
C32 H32 1.0000 .
C33 H33A 0.9800 .
C33 H33B 0.9800 .
C33 H33C 0.9800 .
C34 H34A 0.9800 .
C34 H34B 0.9800 .
C34 H34C 0.9800 .
C35 H35A 0.9900 .
C35 H35B 0.9900 .
C37 C39 1.559(2) .
C37 H37 1.0000 .
C39 H39 1.0000 .
C40 H40A 0.9800 .
C40 H40B 0.9800 .
C40 H40C 0.9800 .
C41 H41A 0.9800 .
C41 H41B 0.9800 .
C41 H41C 0.9800 .
C42 H42A 0.9900 .
C42 H42B 0.9900 .
C44 C46 1.555(3) .
C44 H44 1.0000 .
C46 H46 1.0000 .
C47 H47A 0.9800 .
C47 H47B 0.9800 .
C47 H47C 0.9800 .
C48 H48A 0.9800 .
C48 H48B 0.9800 .
C48 H48C 0.9800 .
C49 H49A 0.9900 .
C49 H49B 0.9900 .
C51 C53 1.559(3) .
C51 H51 1.0000 .
C53 H53 1.0000 .
C54 H54A 0.9800 .
C54 H54B 0.9800 .
C54 H54C 0.9800 .
C55 H55A 0.9800 .
C55 H55B 0.9800 .
C55 H55C 0.9800 .
C56 H56A 0.9900 .
C56 H56B 0.9900 .
C58 C60 1.559(2) .
C58 H58 1.0000 .
C60 H60 1.0000 .
C61 H61A 0.9800 .
C61 H61B 0.9800 .
C61 H61C 0.9800 .
C62 H62A 0.9800 .
C62 H62B 0.9800 .
C62 H62C 0.9800 .
C63 H63A 0.9900 .
C63 H63B 0.9900 .
C64 C68 1.397(3) .
C64 C65 1.397(3) .
C64 C69 1.483(3) .
C65 C66 1.367(3) .
C65 H65 0.9500 .
C66 H66 0.9500 .
C67 C68 1.364(3) .
C67 H67 0.9500 .
C68 H68 0.9500 .
C69 C70 1.391(3) .
C69 C73 1.394(3) .
C70 C71 1.375(3) .
C70 H70 0.9500 .
C71 H71 0.9500 .
C72 C73 1.372(3) .
C72 H72 0.9500 .
C73 H73 0.9500 .
C74 H74A 0.9800 .
C74 H74B 0.9800 .
C74 H74C 0.9800 .
C75 H75A 0.9800 .
C75 H75B 0.9800 .
C75 H75C 0.9800 .
C76 C80 1.392(3) .
C76 C77 1.396(3) .
C76 C76 1.487(4) 2_665
C77 C78 1.368(3) .
C77 H77 0.9500 .
C78 H78 0.9500 .
C79 C80 1.371(3) .
C79 H79 0.9500 .
C80 H80 0.9500 .
C81 H81A 0.9800 .
C81 H81B 0.9800 .
C81 H81C 0.9800 .
C82 C83 1.453(3) .
C83 H83A 0.9800 .
C83 H83B 0.9800 .
C83 H83C 0.9800 .
P1 F4B 1.528(12) .
P1 F5B 1.551(10) .
P1 F3A 1.5679(19) .
P1 F3B 1.573(11) .
P1 F4A 1.575(2) .
P1 F2A 1.584(2) .
P1 F6 1.5842(14) .
P1 F5A 1.586(2) .
P1 F2B 1.602(11) .
P1 F1 1.6129(17) .
P2 F11B 1.524(4) .
P2 F11A 1.537(3) .
P2 F10B 1.540(4) .
P2 F10A 1.540(3) .
P2 F8B 1.562(4) .
P2 F8A 1.567(3) .
P2 F7 1.5743(15) .
P2 F9B 1.590(4) .
P2 F9A 1.598(4) .
P2 F12 1.6019(17) .
P3 F14B 1.528(5) .
P3 F17B 1.531(5) .
P3 F17A 1.532(5) .
P3 F16A 1.533(4) .
P3 F15A 1.547(4) .
P3 F15B 1.550(5) .
P3 F16B 1.559(6) .
P3 F14A 1.579(4) .
P3 F13 1.5802(15) .
P3 F18 1.5986(18) .
N41 C84 1.157(3) .
C84 C85 1.453(3) .
C85 H85A 0.9800 .
C85 H85B 0.9800 .
C85 H85C 0.9800 .

loop_
_geom_torsion_atom_site_label_1
_geom_torsion_atom_site_label_2
_geom_torsion_atom_site_label_3
_geom_torsion_atom_site_label_4
_geom_torsion
_geom_torsion_site_symmetry_1
_geom_torsion_site_symmetry_4
C42 N1 C1 O1 6.7(3) . .
C4 N1 C1 O1 -179.23(17) . .
C42 N1 C1 N2 -173.49(15) . .
C4 N1 C1 N2 0.6(2) . .
C5 N2 C1 O1 16.1(3) . .
C2 N2 C1 O1 172.44(17) . .
C5 N2 C1 N1 -163.70(15) . .
C2 N2 C1 N1 -7.4(2) . .
C3 N3 C2 N2 -109.81(18) . .
C7 N3 C2 N2 85.8(2) . .
C3 N3 C2 C4 1.4(2) . .
C7 N3 C2 C4 -162.97(19) . .
C1 N2 C2 N3 122.12(17) . .
C5 N2 C2 N3 -82.2(2) . .
C1 N2 C2 C4 10.49(19) . .
C5 N2 C2 C4 166.12(15) . .
C2 N3 C3 O2 -173.62(19) . .
C7 N3 C3 O2 -8.9(3) . .
C2 N3 C3 N4 6.1(2) . .
C7 N3 C3 N4 170.83(19) . .
C6 N4 C3 O2 12.9(3) . .
C4 N4 C3 O2 167.93(19) . .
C6 N4 C3 N3 -166.8(2) . .
C4 N4 C3 N3 -11.8(2) . .
C1 N1 C4 N4 -105.28(19) . .
C42 N1 C4 N4 68.6(2) . .
C1 N1 C4 C2 5.72(19) . .
C42 N1 C4 C2 179.56(16) . .
C3 N4 C4 N1 123.17(18) . .
C6 N4 C4 N1 -82.2(3) . .
C3 N4 C4 C2 12.0(2) . .
C6 N4 C4 C2 166.7(2) . .
N3 C2 C4 N1 -128.24(15) . .
N2 C2 C4 N1 -9.26(17) . .
N3 C2 C4 N4 -7.76(18) . .
N2 C2 C4 N4 111.21(15) . .
C8 N5 C5 N2 105.22(19) . .
C9 N5 C5 N2 -83.9(2) . .
C1 N2 C5 N5 90.77(19) . .
C2 N2 C5 N5 -62.9(2) . .
C14 N6 C8 O3 -9.4(3) . .
C11 N6 C8 O3 179.14(17) . .
C14 N6 C8 N5 169.84(16) . .
C11 N6 C8 N5 -1.6(2) . .
C5 N5 C8 O3 -5.3(3) . .
C9 N5 C8 O3 -177.18(17) . .
C5 N5 C8 N6 175.46(15) . .
C9 N5 C8 N6 3.5(2) . .
C10 N8 C9 N5 -115.62(18) . .
C12 N8 C9 N5 87.4(2) . .
C10 N8 C9 C11 -4.5(2) . .
C12 N8 C9 C11 -161.5(2) . .
C8 N5 C9 N8 107.39(18) . .
C5 N5 C9 N8 -64.1(2) . .
C8 N5 C9 C11 -3.86(19) . .
C5 N5 C9 C11 -175.36(16) . .
C12 N8 C10 O4 -15.4(3) . .
C9 N8 C10 O4 -173.2(2) . .
C12 N8 C10 N7 164.2(2) . .
C9 N8 C10 N7 6.4(2) . .
C13 N7 C10 O4 16.5(3) . .
C11 N7 C10 O4 174.0(2) . .
C13 N7 C10 N8 -163.1(2) . .
C11 N7 C10 N8 -5.6(2) . .
C10 N7 C11 N6 113.92(18) . .
C13 N7 C11 N6 -89.0(2) . .
C10 N7 C11 C9 2.7(2) . .
C13 N7 C11 C9 159.7(2) . .
C8 N6 C11 N7 -112.34(18) . .
C14 N6 C11 N7 76.5(2) . .
C8 N6 C11 C9 -0.8(2) . .
C14 N6 C11 C9 -171.88(16) . .
N8 C9 C11 N7 1.05(18) . .
N5 C9 C11 N7 120.99(15) . .
N8 C9 C11 N6 -117.31(15) . .
N5 C9 C11 N6 2.63(18) . .
C15 N9 C14 N6 -96.0(2) . .
C18 N9 C14 N6 69.2(2) . .
C8 N6 C14 N9 -98.1(2) . .
C11 N6 C14 N9 72.3(2) . .
C14 N9 C15 O5 -4.5(3) . .
C18 N9 C15 O5 -171.38(17) . .
C14 N9 C15 N10 175.94(15) . .
C18 N9 C15 N10 9.1(2) . .
C21 N10 C15 O5 9.5(3) . .
C16 N10 C15 O5 174.43(17) . .
C21 N10 C15 N9 -171.01(15) . .
C16 N10 C15 N9 -6.1(2) . .
C17 N12 C16 N10 -122.36(17) . .
C20 N12 C16 N10 88.1(2) . .
C17 N12 C16 C18 -10.8(2) . .
C20 N12 C16 C18 -160.40(18) . .
C15 N10 C16 N12 112.66(17) . .
C21 N10 C16 N12 -82.7(2) . .
C15 N10 C16 C18 0.94(19) . .
C21 N10 C16 C18 165.60(15) . .
C18 N11 C17 O6 172.28(18) . .
C19 N11 C17 O6 4.0(3) . .
C18 N11 C17 N12 -8.1(2) . .
C19 N11 C17 N12 -176.35(18) . .
C16 N12 C17 O6 -168.26(18) . .
C20 N12 C17 O6 -18.5(3) . .
C16 N12 C17 N11 12.1(2) . .
C20 N12 C17 N11 161.83(18) . .
C17 N11 C18 N9 112.61(18) . .
C19 N11 C18 N9 -79.4(2) . .
C17 N11 C18 C16 1.1(2) . .
C19 N11 C18 C16 169.18(18) . .
C15 N9 C18 N11 -119.68(17) . .
C14 N9 C18 N11 74.0(2) . .
C15 N9 C18 C16 -8.19(19) . .
C14 N9 C18 C16 -174.47(16) . .
N12 C16 C18 N11 5.69(18) . .
N10 C16 C18 N11 125.03(15) . .
N12 C16 C18 N9 -115.22(15) . .
N10 C16 C18 N9 4.12(17) . .
C22 N13 C21 N10 102.77(19) . .
C25 N13 C21 N10 -82.3(2) . .
C15 N10 C21 N13 97.1(2) . .
C16 N10 C21 N13 -66.2(2) . .
C21 N13 C22 O7 -6.4(3) . .
C25 N13 C22 O7 178.14(17) . .
C21 N13 C22 N14 173.38(15) . .
C25 N13 C22 N14 -2.1(2) . .
C28 N14 C22 O7 -18.1(3) . .
C23 N14 C22 O7 -174.80(17) . .
C28 N14 C22 N13 162.17(15) . .
C23 N14 C22 N13 5.4(2) . .
C24 N16 C23 N14 112.15(18) . .
C27 N16 C23 N14 -82.6(2) . .
C24 N16 C23 C25 0.6(2) . .
C27 N16 C23 C25 165.80(18) . .
C22 N14 C23 N16 -117.61(17) . .
C28 N14 C23 N16 86.4(2) . .
C22 N14 C23 C25 -6.27(19) . .
C28 N14 C23 C25 -162.27(16) . .
C25 N15 C24 O8 -173.13(18) . .
C26 N15 C24 O8 -18.7(3) . .
C25 N15 C24 N16 7.1(2) . .
C26 N15 C24 N16 161.56(18) . .
C23 N16 C24 O8 175.58(18) . .
C27 N16 C24 O8 10.4(3) . .
C23 N16 C24 N15 -4.7(2) . .
C27 N16 C24 N15 -169.86(19) . .
C24 N15 C25 N13 -117.40(17) . .
C26 N15 C25 N13 88.7(2) . .
C24 N15 C25 C23 -6.42(19) . .
C26 N15 C25 C23 -160.27(17) . .
C22 N13 C25 N15 109.71(18) . .
C21 N13 C25 N15 -65.5(2) . .
C22 N13 C25 C23 -1.73(19) . .
C21 N13 C25 C23 -176.99(16) . .
N16 C23 C25 N15 3.36(18) . .
N14 C23 C25 N15 -115.45(15) . .
N16 C23 C25 N13 123.40(15) . .
N14 C23 C25 N13 4.59(17) . .
C29 N17 C28 N14 -106.19(19) . .
C32 N17 C28 N14 84.5(2) . .
C22 N14 C28 N17 -89.7(2) . .
C23 N14 C28 N17 64.3(2) . .
C28 N17 C29 O9 8.6(3) . .
C32 N17 C29 O9 179.18(17) . .
C28 N17 C29 N18 -171.92(15) . .
C32 N17 C29 N18 -1.3(2) . .
C35 N18 C29 O9 14.6(3) . .
C30 N18 C29 O9 177.47(17) . .
C35 N18 C29 N17 -164.89(16) . .
C30 N18 C29 N17 -2.0(2) . .
C31 N20 C30 N18 -113.23(17) . .
C34 N20 C30 N18 87.1(2) . .
C31 N20 C30 C32 -1.7(2) . .
C34 N20 C30 C32 -161.42(19) . .
C29 N18 C30 N20 115.79(17) . .
C35 N18 C30 N20 -81.8(2) . .
C29 N18 C30 C32 4.19(19) . .
C35 N18 C30 C32 166.62(16) . .
C32 N19 C31 O10 171.41(18) . .
C33 N19 C31 O10 19.6(3) . .
C32 N19 C31 N20 -8.5(2) . .
C33 N19 C31 N20 -160.36(18) . .
C30 N20 C31 O10 -173.67(18) . .
C34 N20 C31 O10 -13.9(3) . .
C30 N20 C31 N19 6.3(2) . .
C34 N20 C31 N19 166.08(19) . .
C31 N19 C32 N17 118.39(17) . .
C33 N19 C32 N17 -90.9(2) . .
C31 N19 C32 C30 7.11(19) . .
C33 N19 C32 C30 157.86(18) . .
C29 N17 C32 N19 -107.89(18) . .
C28 N17 C32 N19 62.1(2) . .
C29 N17 C32 C30 3.75(19) . .
C28 N17 C32 C30 173.78(16) . .
N20 C30 C32 N19 -3.13(18) . .
N18 C30 C32 N19 115.68(15) . .
N20 C30 C32 N17 -123.33(15) . .
N18 C30 C32 N17 -4.52(17) . .
C36 N21 C35 N18 101.8(2) . .
C39 N21 C35 N18 -74.5(2) . .
C29 N18 C35 N21 91.8(2) . .
C30 N18 C35 N21 -69.1(2) . .
C35 N21 C36 O11 -1.8(3) . .
C39 N21 C36 O11 174.93(18) . .
C35 N21 C36 N22 178.01(16) . .
C39 N21 C36 N22 -5.3(2) . .
C42 N22 C36 O11 -11.8(3) . .
C37 N22 C36 O11 -174.53(18) . .
C42 N22 C36 N21 168.34(16) . .
C37 N22 C36 N21 5.6(2) . .
C38 N24 C37 N22 117.07(18) . .
C41 N24 C37 N22 -89.6(2) . .
C38 N24 C37 C39 5.5(2) . .
C41 N24 C37 C39 158.9(2) . .
C36 N22 C37 N24 -115.61(18) . .
C42 N22 C37 N24 82.0(2) . .
C36 N22 C37 C39 -3.77(19) . .
C42 N22 C37 C39 -166.12(16) . .
C39 N23 C38 O12 -171.68(18) . .
C40 N23 C38 O12 -10.9(3) . .
C39 N23 C38 N24 8.3(2) . .
C40 N23 C38 N24 169.13(19) . .
C37 N24 C38 O12 171.32(19) . .
C41 N24 C38 O12 17.7(3) . .
C37 N24 C38 N23 -8.7(2) . .
C41 N24 C38 N23 -162.3(2) . .
C38 N23 C39 N21 -115.70(18) . .
C40 N23 C39 N21 84.1(2) . .
C38 N23 C39 C37 -4.6(2) . .
C40 N23 C39 C37 -164.71(19) . .
C36 N21 C39 N23 114.03(18) . .
C35 N21 C39 N23 -69.4(2) . .
C36 N21 C39 C37 2.8(2) . .
C35 N21 C39 C37 179.43(16) . .
N24 C37 C39 N23 -0.61(19) . .
N22 C37 C39 N23 -119.80(15) . .
N24 C37 C39 N21 119.74(16) . .
N22 C37 C39 N21 0.55(17) . .
C36 N22 C42 N1 -92.8(2) . .
C37 N22 C42 N1 68.1(2) . .
C1 N1 C42 N22 -105.2(2) . .
C4 N1 C42 N22 81.5(2) . .
C49 N26 C43 O13 12.0(3) . .
C44 N26 C43 O13 179.27(17) . .
C49 N26 C43 N25 -168.31(15) . .
C44 N26 C43 N25 -1.1(2) . .
C63 N25 C43 O13 15.8(3) 2_655 .
C46 N25 C43 O13 173.05(17) . .
C63 N25 C43 N26 -163.80(15) 2_655 .
C46 N25 C43 N26 -6.6(2) . .
C43 N26 C44 N28 -103.85(18) . .
C49 N26 C44 N28 62.7(2) . .
C43 N26 C44 C46 7.49(19) . .
C49 N26 C44 C46 174.06(16) . .
C45 N28 C44 N26 124.22(17) . .
C48 N28 C44 N26 -87.9(2) . .
C45 N28 C44 C46 12.92(19) . .
C48 N28 C44 C46 160.78(19) . .
C46 N27 C45 O14 -174.60(18) . .
C47 N27 C45 O14 -9.0(3) . .
C46 N27 C45 N28 5.4(2) . .
C47 N27 C45 N28 171.02(19) . .
C48 N28 C45 O14 19.3(3) . .
C44 N28 C45 O14 168.05(19) . .
C48 N28 C45 N27 -160.7(2) . .
C44 N28 C45 N27 -12.0(2) . .
C45 N27 C46 N25 -108.55(18) . .
C47 N27 C46 N25 86.1(2) . .
C45 N27 C46 C44 2.7(2) . .
C47 N27 C46 C44 -162.72(18) . .
C43 N25 C46 N27 122.41(17) . .
C63 N25 C46 N27 -80.8(2) 2_655 .
C43 N25 C46 C44 10.79(19) . .
C63 N25 C46 C44 167.59(15) 2_655 .
N26 C44 C46 N27 -129.50(15) . .
N28 C44 C46 N27 -9.09(18) . .
N26 C44 C46 N25 -10.44(17) . .
N28 C44 C46 N25 109.97(15) . .
C43 N26 C49 N29 -110.15(19) . .
C44 N26 C49 N29 84.3(2) . .
C50 N29 C49 N26 -92.5(2) . .
C53 N29 C49 N26 68.9(2) . .
C56 N30 C50 O15 4.8(3) . .
C51 N30 C50 O15 173.32(18) . .
C56 N30 C50 N29 -175.54(16) . .
C51 N30 C50 N29 -7.1(2) . .
C49 N29 C50 O15 -11.4(3) . .
C53 N29 C50 O15 -174.60(19) . .
C49 N29 C50 N30 168.94(16) . .
C53 N29 C50 N30 5.8(2) . .
C52 N32 C51 N30 -112.20(19) . .
C55 N32 C51 N30 76.1(2) . .
C52 N32 C51 C53 -1.0(2) . .
C55 N32 C51 C53 -172.7(2) . .
C50 N30 C51 N32 116.71(18) . .
C56 N30 C51 N32 -75.3(2) . .
C50 N30 C51 C53 5.4(2) . .
C56 N30 C51 C53 173.33(16) . .
C55 N32 C52 O16 -3.0(3) . .
C51 N32 C52 O16 -174.8(2) . .
C55 N32 C52 N31 177.2(2) . .
C51 N32 C52 N31 5.4(2) . .
C53 N31 C52 O16 172.4(2) . .
C54 N31 C52 O16 16.9(3) . .
C53 N31 C52 N32 -7.8(2) . .
C54 N31 C52 N32 -163.3(2) . .
C52 N31 C53 N29 118.09(19) . .
C54 N31 C53 N29 -86.3(2) . .
C52 N31 C53 C51 6.8(2) . .
C54 N31 C53 C51 162.46(19) . .
C50 N29 C53 N31 -113.61(19) . .
C49 N29 C53 N31 83.6(2) . .
C50 N29 C53 C51 -2.4(2) . .
C49 N29 C53 C51 -165.11(17) . .
N32 C51 C53 N31 -3.39(19) . .
N30 C51 C53 N31 117.19(16) . .
N32 C51 C53 N29 -122.29(16) . .
N30 C51 C53 N29 -1.72(19) . .
C50 N30 C56 N33 96.4(2) . .
C51 N30 C56 N33 -70.6(2) . .
C57 N33 C56 N30 91.1(2) . .
C60 N33 C56 N30 -71.2(2) . .
C63 N34 C57 O17 5.6(3) . .
C58 N34 C57 O17 178.06(17) . .
C63 N34 C57 N33 -174.69(15) . .
C58 N34 C57 N33 -2.2(2) . .
C56 N33 C57 O17 12.7(3) . .
C60 N33 C57 O17 177.02(17) . .
C56 N33 C57 N34 -167.01(15) . .
C60 N33 C57 N34 -2.7(2) . .
C59 N36 C58 N34 120.05(17) . .
C62 N36 C58 N34 -83.7(2) . .
C59 N36 C58 C60 9.0(2) . .
C62 N36 C58 C60 165.21(18) . .
C57 N34 C58 N36 -105.47(18) . .
C63 N34 C58 N36 66.7(2) . .
C57 N34 C58 C60 5.66(19) . .
C63 N34 C58 C60 177.85(16) . .
C58 N36 C59 O18 171.13(19) . .
C62 N36 C59 O18 14.0(3) . .
C58 N36 C59 N35 -9.2(2) . .
C62 N36 C59 N35 -166.33(19) . .
C60 N35 C59 O18 -175.13(19) . .
C61 N35 C59 O18 -14.6(3) . .
C60 N35 C59 N36 5.2(2) . .
C61 N35 C59 N36 165.7(2) . .
C59 N35 C60 N33 -110.94(19) . .
C61 N35 C60 N33 88.9(2) . .
C59 N35 C60 C58 0.4(2) . .
C61 N35 C60 C58 -159.7(2) . .
C57 N33 C60 N35 117.73(18) . .
C56 N33 C60 N35 -78.6(2) . .
C57 N33 C60 C58 5.98(19) . .
C56 N33 C60 C58 169.67(16) . .
N36 C58 C60 N35 -5.43(18) . .
N34 C58 C60 N35 -125.48(15) . .
N36 C58 C60 N33 113.42(15) . .
N34 C58 C60 N33 -6.63(17) . .
C57 N34 C63 N25 -109.04(19) . 2_655
C58 N34 C63 N25 79.4(2) . 2_655
C68 C64 C65 C66 3.2(3) . .
C69 C64 C65 C66 -173.49(17) . .
C67 N37 C66 C65 -2.2(3) . .
C74 N37 C66 C65 176.78(18) . .
C64 C65 C66 N37 -0.5(3) . .
C66 N37 C67 C68 2.3(3) . .
C74 N37 C67 C68 -176.74(18) . .
N37 C67 C68 C64 0.5(3) . .
C65 C64 C68 C67 -3.2(3) . .
C69 C64 C68 C67 173.51(17) . .
C68 C64 C69 C70 -145.70(18) . .
C65 C64 C69 C70 30.9(2) . .
C68 C64 C69 C73 31.5(3) . .
C65 C64 C69 C73 -151.96(18) . .
C73 C69 C70 C71 -1.1(3) . .
C64 C69 C70 C71 176.17(17) . .
C72 N38 C71 C70 0.7(3) . .
C75 N38 C71 C70 -178.97(18) . .
C69 C70 C71 N38 0.1(3) . .
C71 N38 C72 C73 -0.6(3) . .
C75 N38 C72 C73 179.14(19) . .
N38 C72 C73 C69 -0.5(3) . .
C70 C69 C73 C72 1.3(3) . .
C64 C69 C73 C72 -175.96(17) . .
C80 C76 C77 C78 2.1(3) . .
C76 C76 C77 C78 -177.7(2) 2_665 .
C79 N39 C78 C77 -1.4(3) . .
C81 N39 C78 C77 178.59(19) . .
C76 C77 C78 N39 -0.3(3) . .
C78 N39 C79 C80 1.3(3) . .
C81 N39 C79 C80 -178.69(18) . .
N39 C79 C80 C76 0.5(3) . .
C77 C76 C80 C79 -2.2(3) . .
C76 C76 C80 C79 177.6(2) 2_665 .
